data_1573137
loop_
_publ_author_name
'Wu, Weikang'
'Rajeshkumar, Thayalan'
'Zhu, Shan'
'Chai, Fuxiang'
'Hong, Dongjing'
'Huang, Zeming'
'Yuan, Qingbing'
'Maron, Laurent'
'Wang, Shaowu'

_publ_section_title
;
 Rare-earth metal complexes bearing electrophilic and nucleophilic carbon
 centres and their unique reactivity patterns towards pyridine
 derivatives.
;
_journal_issue 48
_journal_name_full 'Chemical science'
_journal_page_first 20315
_journal_page_last 20327
_journal_paper_doi 10.1039/d4sc04197f
_journal_volume 15
_journal_year 2024
_chemical_formula_moiety 'C60 H87 N6 O Si Y, 0.5(C6 H14)'
_chemical_formula_sum 'C63 H94 N6 O Si Y'
_chemical_formula_weight 1068.44
_space_group_crystal_system triclinic
_space_group_IT_number 2
_space_group_name_Hall '-P 1'
_space_group_name_H-M_alt 'P -1'
_atom_sites_solution_hydrogens geom
_atom_sites_solution_primary iterative
_audit_creation_date 2024-04-16
_audit_creation_method
;
Olex2 1.5
(compiled 2023.08.24 svn.re1ec1418 for OlexSys, GUI svn.r6817)
;
_audit_update_record
;
2024-05-29 deposited with the CCDC.	2024-11-12 downloaded from the CCDC.
;
_cell_angle_alpha 102.763(2)
_cell_angle_beta 94.670(2)
_cell_angle_gamma 94.644(2)
_cell_formula_units_Z 2
_cell_length_a 10.5911(5)
_cell_length_b 12.7677(7)
_cell_length_c 23.3687(13)
_cell_measurement_reflns_used 9946
_cell_measurement_temperature 300
_cell_measurement_theta_max 27.64
_cell_measurement_theta_min 2.88
_cell_volume 3055.7(3)
_computing_molecular_graphics 'Olex2 1.5 (Dolomanov et al., 2009)'
_computing_publication_material 'Olex2 1.5 (Dolomanov et al., 2009)'
_computing_structure_refinement 'SHELXL 2018/3 (Sheldrick, 2015)'
_computing_structure_solution 'olex2.solve 1.5 (Bourhis et al., 2015)'
_diffrn_ambient_temperature 300
_diffrn_measured_fraction_theta_full 0.985
_diffrn_measured_fraction_theta_max 0.985
_diffrn_measurement_device_type 'Bruker APEX-II CCD'
_diffrn_measurement_method '\f and \w scans'
_diffrn_radiation_type MoK\a
_diffrn_radiation_wavelength 0.71073
_diffrn_reflns_av_R_equivalents 0.1177
_diffrn_reflns_av_unetI/netI 0.0499
_diffrn_reflns_Laue_measured_fraction_full 0.985
_diffrn_reflns_Laue_measured_fraction_max 0.985
_diffrn_reflns_limit_h_max 12
_diffrn_reflns_limit_h_min -12
_diffrn_reflns_limit_k_max 15
_diffrn_reflns_limit_k_min -15
_diffrn_reflns_limit_l_max 27
_diffrn_reflns_limit_l_min -27
_diffrn_reflns_number 124009
_diffrn_reflns_point_group_measured_fraction_full 0.985
_diffrn_reflns_point_group_measured_fraction_max 0.985
_diffrn_reflns_theta_full 24.999
_diffrn_reflns_theta_max 24.999
_diffrn_reflns_theta_min 2.877
_exptl_absorpt_coefficient_mu 1.017
_exptl_absorpt_correction_T_max 0.822
_exptl_absorpt_correction_T_min 0.807
_exptl_absorpt_correction_type multi-scan
_exptl_crystal_colour 'clear light yellow'
_exptl_crystal_colour_lustre clear
_exptl_crystal_colour_modifier light
_exptl_crystal_colour_primary yellow
_exptl_crystal_density_diffrn 1.161
_exptl_crystal_description block
_exptl_crystal_F_000 1150
_exptl_crystal_size_max 0.22
_exptl_crystal_size_mid 0.21
_exptl_crystal_size_min 0.2
_refine_diff_density_max 0.587
_refine_diff_density_min -0.441
_refine_diff_density_rms 0.052
_refine_ls_extinction_method none
_refine_ls_goodness_of_fit_ref 1.059
_refine_ls_hydrogen_treatment constr
_refine_ls_matrix_type full
_refine_ls_number_parameters 1050
_refine_ls_number_reflns 10603
_refine_ls_number_restraints 1613
_refine_ls_restrained_S_all 1.086
_refine_ls_R_factor_all 0.0830
_refine_ls_R_factor_gt 0.0559
_refine_ls_shift/su_max 0.001
_refine_ls_shift/su_mean 0.000
_refine_ls_structure_factor_coef Fsqd
_refine_ls_weighting_details 'w=1/[\s^2^(Fo^2^)+(0.0649P)^2^+2.4707P] where P=(Fo^2^+2Fc^2^)/3'
_refine_ls_weighting_scheme calc
_refine_ls_wR_factor_gt 0.1270
_refine_ls_wR_factor_ref 0.1410
_reflns_Friedel_coverage 0.000
_reflns_number_gt 8184
_reflns_number_total 10603
_reflns_threshold_expression 'I > 2\s(I)'
_cod_data_source_file d4sc04197f3.cif
_cod_data_source_block 3c
_cod_depositor_comments 'Adding full bibliography for 1573095--1573138.cif.'
_cod_database_code 1573137
_shelx_shelxl_version_number 2018/3
_shelx_space_group_comment
;
The symmetry employed for this shelxl refinement is uniquely defined
by the following loop, which should always be used as a source of
symmetry information in preference to the above space-group names.
They are only intended as comments.
;
_shelx_estimated_absorpt_t_max 0.822
_shelx_estimated_absorpt_t_min 0.807
_olex2_refinement_description
;
1. Fixed Uiso
 At 1.2 times of:
  All C(H) groups, All C(H,H) groups, All C(H,H,H,H) groups
 At 1.5 times of:
  All C(H,H,H) groups
2. Restrained distances
 N2-C10 = N2-C15 = N2-C11
 1.48 with sigma of 0.01
 C15-C14 = C14-C13 = C12-C11 = C13-C12
 1.54 with sigma of 0.01
 N2-C10 = N2-C11 = N2-C15
 1.48 with sigma of 0.01
 C9-C10
 1.54 with sigma of 0.01
 C66-C65 = C65-C64 = C64-C63 = C63-C62 = C62-C61
 1.52 with sigma of 0.02
 C66-C64 = C63-C61
 2.53 with sigma of 0.04
 C65-C63 = C64-C62
 2.54 with sigma of 0.04
 C36A-C35 \\sim C36-C35
 with sigma of 0.02
 N2-C10 \\sim N2-C11 \\sim N2-C15
 with sigma of 0.02
 C12-C11 \\sim C13-C12 \\sim C14-C13 \\sim C15-C14
 with sigma of 0.02
 C38-C37 \\sim C38A-C37A \\sim C39-C38 \\sim C39A-C38A \\sim C40-C39 \\sim
C40A-C39A \\sim C41A-C40A ~
 C41-C40
 with sigma of 0.02
 Y1-N3A \\sim Y1-N3
 with sigma of 0.02
 C10-C11 \\sim C10-C15
 with sigma of 0.02
 Si1A-C57 \\sim Si1-C57 \\sim Si1A-C59A \\sim Si1-C60 \\sim Si1-C59 \\sim
Si1A-C60A \\sim Si1A-C58A ~
 Si1-C58
 with sigma of 0.02
 C57-C58A \\sim C57-C59A \\sim C57-C60A
 with sigma of 0.02
 N3A-C17A \\sim N3-C17
 with sigma of 0.02
 N3A-C16 \\sim N3-C16
 with sigma of 0.02
 O1-C56 \\sim O1-C56A \\sim O1-C53 \\sim O1-C53A
 with sigma of 0.02
 C54A-C53A \\sim C54-C53 \\sim C55A-C54A \\sim C55-C54 \\sim C56A-C55A \\sim
C56-C55
 with sigma of 0.02
 N6-C43A \\sim N6-C43
 with sigma of 0.02
 N2-C10 \\sim N2-C11 \\sim N2-C11A \\sim N2-C15A \\sim N2-C15
 with sigma of 0.02
 C12-C11 \\sim C12A-C11A \\sim C13-C12 \\sim C13A-C12A \\sim C14A-C13A \\sim
C14-C13 \\sim C15A-C14A ~
 C15-C14
 with sigma of 0.02
 C66-C65 \\sim C65-C64 \\sim C64-C63 \\sim C63-C62 \\sim C62-C61
 with sigma of 0.02
 C66-C64 \\sim C64-C62 \\sim C65-C63 \\sim C63-C61
 with sigma of 0.04
3. Uiso/Uaniso restraints and constraints
N2: within 2A with sigma of 0.01 and sigma for terminal atoms of 0.02 within 2A
N3 \\sim C17 \\sim C18 \\sim C19 \\sim C20 \\sim C21 \\sim C22 \\sim C23 \\sim
C24 \\sim C25 \\sim C26 \\sim N3A \\sim C17A \\sim C18A \\sim C19A \\sim C20A
\\sim C21A \\sim C22A \\sim C23A \\sim C24A \\sim C25A \\sim C26A: within 2A
with sigma of 0.01 and sigma for terminal atoms of 0.02 within 2A
N2 \\sim C9 \\sim C10 \\sim C11 \\sim C12 \\sim C13 \\sim C14 \\sim C15: within
2A with sigma of 0.01 and sigma for terminal atoms of 0.02 within 2A
N5 \\sim C35 \\sim C36 \\sim C37 \\sim C38 \\sim C39 \\sim C40 \\sim C41 \\sim
C36A \\sim C37A \\sim C38A \\sim C39A \\sim C40A \\sim C41A: within 2A with
sigma of 0.01 and sigma for terminal atoms of 0.02 within 2A
C57 \\sim Si1 \\sim C58 \\sim C59 \\sim C60 \\sim Si1A \\sim C58A \\sim C59A
\\sim C60A: within 2A with sigma of 0.01 and sigma for terminal atoms of 0.02
within 2A
O1 \\sim C53 \\sim C54 \\sim C55 \\sim C56 \\sim C53A \\sim C54A \\sim C55A
\\sim C56A: within 2A with sigma of 0.01 and sigma for terminal atoms of 0.02
within 2A
N6 \\sim C43 \\sim C44 \\sim C45 \\sim C46 \\sim C47 \\sim C48 \\sim C49 \\sim
C50 \\sim C51 \\sim C52 \\sim C43A \\sim C44A \\sim C45A \\sim C46A \\sim C47A
\\sim C48A \\sim C49A \\sim C50A \\sim C51A \\sim C52A: within 2A with sigma of
0.01 and sigma for terminal atoms of 0.02 within 2A
N2 \\sim C11 \\sim C12 \\sim C13 \\sim C14 \\sim C15 \\sim C11A \\sim C12A
\\sim C13A \\sim C14A \\sim C15A: within 2A with sigma of 0.01 and sigma for
terminal atoms of 0.02 within 2A
C66 \\sim C65 \\sim C64 \\sim C63 \\sim C62 \\sim C61: within 2A with sigma of
0.04 and sigma for terminal atoms of 0.08 within 2A
4. Rigid body (RIGU) restrains
 C66, C65, C64, C63, C62, C61
 with sigma for 1-2 distances of 0.004 and sigma for 1-3 distances of 0.004
5. Same fragment restrains
{O1, C53A, C54A, C55A, C56A} sigma for 1-2: 0.02, 1-3: 0.04
as in
{O1, C53, C54, C55, C56}
{N6, C43A, C44A, C45A, C46A, C47A, C48A, C49A, C50A, C51A, C52A} sigma for 1-2:
0.02, 1-3: 0.04
as in
{N6, C43, C44, C45, C46, C47, C48, C49, C50, C51, C52}
{C57, Si1A, C58A, C59A, C60A} sigma for 1-2: 0.02, 1-3: 0.04
as in
{C57, Si1, C58, C59, C60}
{N5, C35, C36A, C37A, C38A, C39A, C40A, C41A} sigma for 1-2: 0.02, 1-3: 0.04
as in
{N5, C35, C36, C37, C38, C39, C40, C41}
{N3A, C17A, C18A, C19A, C20A, C21A, C22A, C23A, C24A, C25A, C26A} sigma for
1-2: 0.02, 1-3: 0.04
as in
{N3, C17, C18, C19, C20, C21, C22, C23, C24, C25, C26}
6. Others
 Sof(C53A)=Sof(H53C)=Sof(H53D)=Sof(C54A)=Sof(H54C)=Sof(H54D)=Sof(C55A)=
 Sof(H55C)=Sof(H55D)=Sof(C56A)=Sof(H56C)=Sof(H56D)=1-FVAR(1)
 Sof(C53)=Sof(H53A)=Sof(H53B)=Sof(C54)=Sof(H54A)=Sof(H54B)=Sof(C55)=Sof(H55A)=
 Sof(H55B)=Sof(C56)=Sof(H56A)=Sof(H56B)=FVAR(1)
 Sof(H57C)=Sof(H57D)=Sof(Si1A)=Sof(C58A)=Sof(H58D)=Sof(H58E)=Sof(H58F)=
 Sof(C59A)=Sof(H59D)=Sof(H59E)=Sof(H59F)=Sof(C60A)=Sof(H60D)=Sof(H60E)=
 Sof(H60F)=1-FVAR(2)
 Sof(H57A)=Sof(H57B)=Sof(Si1)=Sof(C58)=Sof(H58A)=Sof(H58B)=Sof(H58C)=Sof(C59)=
 Sof(H59A)=Sof(H59B)=Sof(H59C)=Sof(C60)=Sof(H60A)=Sof(H60B)=Sof(H60C)=FVAR(2)
 Sof(H35C)=Sof(H35D)=Sof(C36A)=Sof(H36C)=Sof(H36D)=Sof(C37A)=Sof(H37C)=
 Sof(H37D)=Sof(C38A)=Sof(H38C)=Sof(H38D)=Sof(C39A)=Sof(H39C)=Sof(H39D)=
 Sof(C40A)=Sof(H40C)=Sof(H40D)=Sof(C41A)=Sof(H41C)=Sof(H41D)=1-FVAR(3)
 Sof(H35A)=Sof(H35B)=Sof(C36)=Sof(H36A)=Sof(H36B)=Sof(C37)=Sof(H37A)=Sof(H37B)=
 Sof(C38)=Sof(H38A)=Sof(H38B)=Sof(C39)=Sof(H39A)=Sof(H39B)=Sof(C40)=Sof(H40A)=
 Sof(H40B)=Sof(C41)=Sof(H41A)=Sof(H41B)=FVAR(3)
 Sof(H16A)=Sof(N3A)=Sof(C17A)=Sof(C18A)=Sof(H18C)=Sof(H18D)=Sof(C19A)=
 Sof(H19C)=Sof(H19D)=Sof(C20A)=Sof(H20C)=Sof(H20D)=Sof(C21A)=Sof(H21A)=
 Sof(C22A)=Sof(H22C)=Sof(H22D)=Sof(C23A)=Sof(H23A)=Sof(C24A)=Sof(H24C)=
 Sof(H24D)=Sof(C25A)=Sof(H25A)=Sof(C26A)=Sof(H26C)=Sof(H26D)=1-FVAR(4)
 Sof(H16)=Sof(N3)=Sof(C17)=Sof(C18)=Sof(H18A)=Sof(H18B)=Sof(C19)=Sof(H19A)=
 Sof(H19B)=Sof(C20)=Sof(H20A)=Sof(H20B)=Sof(C21)=Sof(H21)=Sof(C22)=Sof(H22A)=
 Sof(H22B)=Sof(C23)=Sof(H23)=Sof(C24)=Sof(H24A)=Sof(H24B)=Sof(C25)=Sof(H25)=
 Sof(C26)=Sof(H26A)=Sof(H26B)=FVAR(4)
 Sof(C43A)=Sof(C44A)=Sof(H44C)=Sof(H44D)=Sof(C45A)=Sof(H45C)=Sof(H45D)=
 Sof(C46A)=Sof(H46C)=Sof(H46D)=Sof(C47A)=Sof(H47A)=Sof(C48A)=Sof(H48C)=
 Sof(H48D)=Sof(C49A)=Sof(H49A)=Sof(C50A)=Sof(H50C)=Sof(H50D)=Sof(C51A)=
 Sof(H51A)=Sof(C52A)=Sof(H52C)=Sof(H52D)=1-FVAR(5)
 Sof(C43)=Sof(C44)=Sof(H44A)=Sof(H44B)=Sof(C45)=Sof(H45A)=Sof(H45B)=Sof(C46)=
 Sof(H46A)=Sof(H46B)=Sof(C47)=Sof(H47)=Sof(C48)=Sof(H48A)=Sof(H48B)=Sof(C49)=
 Sof(H49)=Sof(C50)=Sof(H50A)=Sof(H50B)=Sof(C51)=Sof(H51)=Sof(C52)=Sof(H52A)=
 Sof(H52B)=FVAR(5)
 Sof(C11A)=Sof(H11C)=Sof(H11D)=Sof(C12A)=Sof(H12C)=Sof(H12D)=Sof(C13A)=
 Sof(H13C)=Sof(H13D)=Sof(C14A)=Sof(H14C)=Sof(H14D)=Sof(C15A)=Sof(H15C)=
 Sof(H15D)=1-FVAR(6)
 Sof(C11)=Sof(H11A)=Sof(H11B)=Sof(C12)=Sof(H12A)=Sof(H12B)=Sof(C13)=Sof(H13A)=
 Sof(H13B)=Sof(C14)=Sof(H14A)=Sof(H14B)=Sof(C15)=Sof(H15A)=Sof(H15B)=FVAR(6)
 Fixed Sof: C66(0.5) H66A(0.5) H66B(0.5) H66C(0.5) C65(0.5) H65A(0.5)
 H65B(0.5) C64(0.5) H64A(0.5) H64B(0.5) C63(0.5) H63A(0.5) H63B(0.5) C62(0.5)
 H62A(0.5) H62B(0.5) C61(0.5) H61A(0.5) H61B(0.5) H61C(0.5)
7.a Ternary CH refined with riding coordinates:
 C47(H47), C49(H49), C51(H51), C21(H21), C23(H23), C25(H25), C21A(H21A),
 C23A(H23A), C25A(H25A), C47A(H47A), C49A(H49A), C51A(H51A)
7.b Secondary CH2 refined with riding coordinates:
 C53(H53A,H53B), C54(H54A,H54B), C55(H55A,H55B), C56(H56A,H56B), C35(H35A,
 H35B), C35(H35C,H35D), C36(H36A,H36B), C37(H37A,H37B), C38(H38A,H38B),
 C39(H39A,H39B), C40(H40A,H40B), C41(H41A,H41B), C44(H44A,H44B), C45(H45A,H45B),
  C46(H46A,H46B), C48(H48A,H48B), C50(H50A,H50B), C52(H52A,H52B), C9(H9A,H9B),
 C10(H10A,H10B), C57(H57A,H57B), C57(H57C,H57D), C18(H18A,H18B), C19(H19A,H19B),
  C20(H20A,H20B), C22(H22A,H22B), C24(H24A,H24B), C26(H26A,H26B), C11(H11A,
 H11B), C12(H12A,H12B), C13(H13A,H13B), C14(H14A,H14B), C15(H15A,H15B),
 C18A(H18C,H18D), C19A(H19C,H19D), C20A(H20C,H20D), C22A(H22C,H22D), C24A(H24C,
 H24D), C26A(H26C,H26D), C11A(H11C,H11D), C12A(H12C,H12D), C13A(H13C,H13D),
 C14A(H14C,H14D), C15A(H15C,H15D), C36A(H36C,H36D), C37A(H37C,H37D), C38A(H38C,
 H38D), C39A(H39C,H39D), C40A(H40C,H40D), C41A(H41C,H41D), C44A(H44C,H44D),
 C45A(H45C,H45D), C46A(H46C,H46D), C48A(H48C,H48D), C50A(H50C,H50D), C52A(H52C,
 H52D), C53A(H53C,H53D), C54A(H54C,H54D), C55A(H55C,H55D), C56A(H56C,H56D),
 C65(H65A,H65B), C64(H64A,H64B), C63(H63A,H63B), C62(H62A,H62B)
7.c Aromatic/amide H refined with riding coordinates:
 C4(H4), C5(H5), C6(H6), C7(H7), C16(H16), C16(H16A), C30(H30), C31(H31),
 C32(H32), C33(H33), C42(H42)
7.d Idealised Me refined as rotating group:
 C58(H58A,H58B,H58C), C59(H59A,H59B,H59C), C60(H60A,H60B,H60C), C58A(H58D,H58E,
 H58F), C59A(H59D,H59E,H59F), C60A(H60D,H60E,H60F), C66(H66A,H66B,H66C),
 C61(H61A,H61B,H61C)
;
_olex2_submission_special_instructions 'No special instructions were received'

loop_
_space_group_symop_operation_xyz
'x, y, z'
'-x, -y, -z'

loop_
_atom_site_label
_atom_site_type_symbol
_atom_site_fract_x
_atom_site_fract_y
_atom_site_fract_z
_atom_site_U_iso_or_equiv
_atom_site_adp_type
_atom_site_occupancy
_atom_site_site_symmetry_order
_atom_site_calc_flag
_atom_site_refinement_flags_posn
_atom_site_refinement_flags_adp
_atom_site_refinement_flags_occupancy
_atom_site_disorder_assembly
_atom_site_disorder_group
Y1 Y 0.76970(3) 0.78362(3) 0.25033(2) 0.03914(12) Uani 1 1 d D . . . .
O1 O 0.8825(3) 0.6269(2) 0.24296(13) 0.0700(8) Uani 1 1 d D U . . .
C53 C 0.9970(12) 0.6209(11) 0.2115(6) 0.099(2) Uani 0.464(6) 1 d D U P A 1
H53A H 0.973763 0.603679 0.169269 0.118 Uiso 0.464(6) 1 calc R U P A 1
H53B H 1.049592 0.689477 0.222390 0.118 Uiso 0.464(6) 1 calc R U P A 1
C54 C 1.0646(13) 0.5382(11) 0.2280(7) 0.107(2) Uani 0.464(6) 1 d D U P A 1
H54A H 1.142124 0.569635 0.253013 0.129 Uiso 0.464(6) 1 calc R U P A 1
H54B H 1.087435 0.489379 0.193200 0.129 Uiso 0.464(6) 1 calc R U P A 1
C55 C 0.9782(14) 0.4777(11) 0.2610(8) 0.110(3) Uani 0.464(6) 1 d D U P A 1
H55A H 0.938509 0.410432 0.235692 0.131 Uiso 0.464(6) 1 calc R U P A 1
H55B H 1.024813 0.462396 0.295207 0.131 Uiso 0.464(6) 1 calc R U P A 1
C56 C 0.8860(14) 0.5507(10) 0.2781(6) 0.093(2) Uani 0.464(6) 1 d D U P A 1
H56A H 0.802673 0.510716 0.274171 0.112 Uiso 0.464(6) 1 calc R U P A 1
H56B H 0.906671 0.587778 0.319140 0.112 Uiso 0.464(6) 1 calc R U P A 1
N1 N 0.4952(3) 0.5895(2) 0.17238(14) 0.0528(8) Uani 1 1 d . . . . .
N2 N 0.6664(4) 0.3576(3) 0.10189(19) 0.0935(13) Uani 1 1 d D U . . .
N4 N 1.0807(3) 0.9239(2) 0.32117(13) 0.0484(7) Uani 1 1 d . . . . .
N5 N 1.1922(3) 1.1107(3) 0.22758(15) 0.0604(8) Uani 1 1 d D U . . .
C35 C 1.1359(4) 0.9547(3) 0.27147(16) 0.0516(9) Uani 1 1 d D U . . .
H35A H 1.087086 0.915785 0.234977 0.062 Uiso 0.56(3) 1 calc R U P B 1
H35B H 1.222443 0.935049 0.270540 0.062 Uiso 0.56(3) 1 calc R U P B 1
H35C H 1.095367 0.907895 0.235021 0.062 Uiso 0.44(3) 1 calc R U P B 2
H35D H 1.225884 0.944759 0.273959 0.062 Uiso 0.44(3) 1 calc R U P B 2
C36 C 1.1366(19) 1.0760(8) 0.2763(6) 0.055(3) Uani 0.56(3) 1 d D U P B 1
H36A H 1.049817 1.095012 0.277090 0.066 Uiso 0.56(3) 1 calc R U P B 1
H36B H 1.184393 1.114352 0.313122 0.066 Uiso 0.56(3) 1 calc R U P B 1
C37 C 1.1156(18) 1.0625(15) 0.1708(4) 0.077(2) Uani 0.56(3) 1 d D U P B 1
H37A H 1.031967 1.088303 0.171673 0.092 Uiso 0.56(3) 1 calc R U P B 1
H37B H 1.104576 0.984658 0.165462 0.092 Uiso 0.56(3) 1 calc R U P B 1
C38 C 1.179(2) 1.0909(13) 0.1189(5) 0.089(2) Uani 0.56(3) 1 d D U P B 1
H38A H 1.256860 1.056411 0.115071 0.107 Uiso 0.56(3) 1 calc R U P B 1
H38B H 1.122581 1.061882 0.083030 0.107 Uiso 0.56(3) 1 calc R U P B 1
C39 C 1.2091(18) 1.2103(14) 0.1251(7) 0.088(2) Uani 0.56(3) 1 d D U P B 1
H39A H 1.131328 1.242720 0.118093 0.105 Uiso 0.56(3) 1 calc R U P B 1
H39B H 1.265374 1.222543 0.096026 0.105 Uiso 0.56(3) 1 calc R U P B 1
C40 C 1.2726(18) 1.2625(13) 0.1866(8) 0.084(2) Uani 0.56(3) 1 d D U P B 1
H40A H 1.277491 1.340371 0.192446 0.100 Uiso 0.56(3) 1 calc R U P B 1
H40B H 1.358739 1.242334 0.190287 0.100 Uiso 0.56(3) 1 calc R U P B 1
C41 C 1.199(2) 1.2278(8) 0.2337(7) 0.077(3) Uani 0.56(3) 1 d D U P B 1
H41A H 1.240502 1.263901 0.272407 0.093 Uiso 0.56(3) 1 calc R U P B 1
H41B H 1.113559 1.249429 0.230581 0.093 Uiso 0.56(3) 1 calc R U P B 1
N6 N 0.7397(3) 0.7646(2) 0.35662(13) 0.0447(7) Uani 1 1 d D U . . .
C43 C 0.6256(15) 0.7131(16) 0.3768(9) 0.052(2) Uani 0.32(2) 1 d D U P C 1
C44 C 0.5075(17) 0.7604(16) 0.3560(10) 0.056(3) Uani 0.32(2) 1 d D U P C 1
H44A H 0.506969 0.758669 0.314254 0.067 Uiso 0.32(2) 1 calc R U P C 1
H44B H 0.509380 0.835069 0.377116 0.067 Uiso 0.32(2) 1 calc R U P C 1
C45 C 0.617(2) 0.5915(16) 0.3472(11) 0.058(3) Uani 0.32(2) 1 d D U P C 1
H45A H 0.612606 0.582006 0.304717 0.070 Uiso 0.32(2) 1 calc R U P C 1
H45B H 0.692218 0.561315 0.360153 0.070 Uiso 0.32(2) 1 calc R U P C 1
C46 C 0.628(2) 0.7226(18) 0.4434(8) 0.057(3) Uani 0.32(2) 1 d D U P C 1
H46A H 0.636489 0.798294 0.463572 0.068 Uiso 0.32(2) 1 calc R U P C 1
H46B H 0.700970 0.690426 0.457117 0.068 Uiso 0.32(2) 1 calc R U P C 1
C47 C 0.3847(17) 0.6948(18) 0.3669(12) 0.065(2) Uani 0.32(2) 1 d D U P C 1
H47 H 0.309181 0.723924 0.351882 0.078 Uiso 0.32(2) 1 calc R U P C 1
C48 C 0.384(2) 0.5766(19) 0.3360(9) 0.068(3) Uani 0.32(2) 1 d D U P C 1
H48A H 0.305441 0.536347 0.340447 0.082 Uiso 0.32(2) 1 calc R U P C 1
H48B H 0.390972 0.569986 0.294190 0.082 Uiso 0.32(2) 1 calc R U P C 1
C49 C 0.497(2) 0.5319(16) 0.3636(10) 0.068(2) Uani 0.32(2) 1 d D U P C 1
H49 H 0.494557 0.454765 0.345385 0.081 Uiso 0.32(2) 1 calc R U P C 1
C50 C 0.501(3) 0.5463(17) 0.4300(9) 0.072(3) Uani 0.32(2) 1 d D U P C 1
H50A H 0.575274 0.517141 0.444731 0.086 Uiso 0.32(2) 1 calc R U P C 1
H50B H 0.425662 0.507706 0.439588 0.086 Uiso 0.32(2) 1 calc R U P C 1
C51 C 0.505(2) 0.6660(17) 0.4588(9) 0.065(2) Uani 0.32(2) 1 d D U P C 1
H51 H 0.506317 0.676454 0.501656 0.078 Uiso 0.32(2) 1 calc R U P C 1
C52 C 0.389(2) 0.7100(17) 0.4339(11) 0.068(3) Uani 0.32(2) 1 d D U P C 1
H52A H 0.390618 0.786272 0.452056 0.082 Uiso 0.32(2) 1 calc R U P C 1
H52B H 0.312458 0.673139 0.443439 0.082 Uiso 0.32(2) 1 calc R U P C 1
C1 C 0.5611(4) 0.6853(3) 0.20361(16) 0.0493(9) Uani 1 1 d . . . . .
C2 C 0.4804(4) 0.7652(3) 0.19683(16) 0.0483(9) Uani 1 1 d . . . . .
C3 C 0.3659(4) 0.7161(3) 0.16018(17) 0.0516(9) Uani 1 1 d . . . . .
C4 C 0.2574(4) 0.7533(4) 0.13731(19) 0.0680(12) Uani 1 1 d . . . . .
H4 H 0.246952 0.826596 0.146043 0.082 Uiso 1 1 calc R U . . .
C5 C 0.1653(5) 0.6795(5) 0.1013(2) 0.0830(15) Uani 1 1 d . . . . .
H5 H 0.092322 0.703892 0.086031 0.100 Uiso 1 1 calc R U . . .
C6 C 0.1794(5) 0.5697(4) 0.0876(2) 0.0812(15) Uani 1 1 d . . . . .
H6 H 0.115883 0.521769 0.063430 0.097 Uiso 1 1 calc R U . . .
C7 C 0.2858(4) 0.5316(4) 0.1092(2) 0.0684(12) Uani 1 1 d . . . . .
H7 H 0.295787 0.458284 0.099873 0.082 Uiso 1 1 calc R U . . .
C8 C 0.3783(4) 0.6049(3) 0.14547(17) 0.0532(10) Uani 1 1 d . . . . .
C9 C 0.5444(4) 0.4851(3) 0.16532(18) 0.0598(10) Uani 1 1 d D U . . .
H9A H 0.475437 0.430147 0.165121 0.072 Uiso 1 1 calc R U . . .
H9B H 0.606669 0.486359 0.198329 0.072 Uiso 1 1 calc R U . . .
C10 C 0.6059(5) 0.4574(3) 0.1082(2) 0.0815(13) Uani 1 1 d D U . . .
H10A H 0.541589 0.450404 0.075159 0.098 Uiso 1 1 calc R U . . .
H10B H 0.669228 0.516001 0.106950 0.098 Uiso 1 1 calc R U . . .
C16 C 0.5112(4) 0.8777(3) 0.22289(16) 0.0457(8) Uani 1 1 d D . . . .
H16 H 0.450149 0.924012 0.217561 0.055 Uiso 0.760(4) 1 calc R U P D 1
H16A H 0.454031 0.925139 0.214487 0.055 Uiso 0.240(4) 1 calc R U P D 2
C27 C 0.9603(4) 0.8736(3) 0.31898(15) 0.0462(8) Uani 1 1 d . . . . .
C28 C 0.9485(3) 0.8614(3) 0.37695(15) 0.0448(8) Uani 1 1 d . . . . .
C29 C 1.0644(4) 0.9058(3) 0.41396(15) 0.0464(8) Uani 1 1 d . . . . .
C30 C 1.1098(4) 0.9167(3) 0.47290(17) 0.0601(11) Uani 1 1 d . . . . .
H30 H 1.058762 0.891614 0.498569 0.072 Uiso 1 1 calc R U . . .
C31 C 1.2312(5) 0.9651(4) 0.4926(2) 0.0707(13) Uani 1 1 d . . . . .
H31 H 1.261242 0.972922 0.531999 0.085 Uiso 1 1 calc R U . . .
C32 C 1.3092(4) 1.0022(4) 0.4553(2) 0.0696(12) Uani 1 1 d . . . . .
H32 H 1.390938 1.034053 0.469973 0.084 Uiso 1 1 calc R U . . .
C33 C 1.2682(4) 0.9930(3) 0.39703(19) 0.0574(10) Uani 1 1 d . . . . .
H33 H 1.320644 1.017995 0.371821 0.069 Uiso 1 1 calc R U . . .
C34 C 1.1464(3) 0.9452(3) 0.37724(15) 0.0457(8) Uani 1 1 d . . . . .
C42 C 0.8373(4) 0.8090(3) 0.39324(16) 0.0474(9) Uani 1 1 d . . . . .
H42 H 0.834909 0.806640 0.432639 0.057 Uiso 1 1 calc R U . . .
C57 C 0.8512(4) 0.8255(3) 0.16371(16) 0.0583(10) Uani 1 1 d D U . . .
H57A H 0.882307 0.901225 0.177319 0.070 Uiso 0.743(18) 1 calc R U P E 1
H57B H 0.927285 0.787858 0.160879 0.070 Uiso 0.743(18) 1 calc R U P E 1
H57C H 0.891306 0.898940 0.176528 0.070 Uiso 0.257(18) 1 calc R U P E 2
H57D H 0.919994 0.780294 0.155613 0.070 Uiso 0.257(18) 1 calc R U P E 2
Si1 Si 0.7969(5) 0.8157(4) 0.08710(17) 0.0573(9) Uani 0.743(18) 1 d D U P E 1
C58 C 0.6367(9) 0.8634(11) 0.0799(5) 0.094(3) Uani 0.743(18) 1 d D U P E 1
H58A H 0.573900 0.810121 0.086694 0.142 Uiso 0.743(18) 1 calc R U P E 1
H58B H 0.618709 0.874712 0.040937 0.142 Uiso 0.743(18) 1 calc R U P E 1
H58C H 0.634722 0.929958 0.108401 0.142 Uiso 0.743(18) 1 calc R U P E 1
C59 C 0.9050(11) 0.8972(9) 0.0500(4) 0.087(3) Uani 0.743(18) 1 d D U P E 1
H59A H 0.906916 0.972388 0.068598 0.130 Uiso 0.743(18) 1 calc R U P E 1
H59B H 0.873995 0.885763 0.009092 0.130 Uiso 0.743(18) 1 calc R U P E 1
H59C H 0.989316 0.875263 0.053264 0.130 Uiso 0.743(18) 1 calc R U P E 1
C60 C 0.7867(14) 0.6755(6) 0.0426(3) 0.093(3) Uani 0.743(18) 1 d D U P E 1
H60A H 0.857509 0.640773 0.055233 0.139 Uiso 0.743(18) 1 calc R U P E 1
H60B H 0.788815 0.676431 0.001718 0.139 Uiso 0.743(18) 1 calc R U P E 1
H60C H 0.708617 0.636638 0.047759 0.139 Uiso 0.743(18) 1 calc R U P E 1
N3 N 0.6171(7) 0.9193(5) 0.2531(5) 0.0400(14) Uani 0.760(4) 1 d D U P D 1
C17 C 0.6348(6) 1.0366(4) 0.2812(3) 0.0412(10) Uani 0.760(4) 1 d D U P D 1
C18 C 0.6513(7) 1.0478(4) 0.3474(2) 0.0678(14) Uani 0.760(4) 1 d D U P D 1
H18A H 0.718736 1.006004 0.357426 0.081 Uiso 0.760(4) 1 calc R U P D 1
H18B H 0.573147 1.019675 0.360085 0.081 Uiso 0.760(4) 1 calc R U P D 1
C19 C 0.7565(6) 1.0815(4) 0.2614(3) 0.0700(15) Uani 0.760(4) 1 d D U P D 1
H19A H 0.745223 1.075904 0.219159 0.084 Uiso 0.760(4) 1 calc R U P D 1
H19B H 0.825205 1.039380 0.269547 0.084 Uiso 0.760(4) 1 calc R U P D 1
C20 C 0.5275(5) 1.1017(4) 0.2664(3) 0.0608(13) Uani 0.760(4) 1 d D U P D 1
H20A H 0.449101 1.074012 0.279089 0.073 Uiso 0.760(4) 1 calc R U P D 1
H20B H 0.514884 1.094310 0.224099 0.073 Uiso 0.760(4) 1 calc R U P D 1
C21 C 0.6850(9) 1.1694(5) 0.3802(3) 0.0819(16) Uani 0.760(4) 1 d D U P D 1
H21 H 0.697085 1.177500 0.423061 0.098 Uiso 0.760(4) 1 calc R U P D 1
C22 C 0.8043(8) 1.2048(6) 0.3573(4) 0.0893(19) Uani 0.760(4) 1 d D U P D 1
H22A H 0.834279 1.277404 0.379341 0.107 Uiso 0.760(4) 1 calc R U P D 1
H22B H 0.868570 1.158132 0.364832 0.107 Uiso 0.760(4) 1 calc R U P D 1
C23 C 0.7930(8) 1.2040(6) 0.2945(4) 0.0839(17) Uani 0.760(4) 1 d D U P D 1
H23 H 0.872935 1.233050 0.282837 0.101 Uiso 0.760(4) 1 calc R U P D 1
C24 C 0.6845(8) 1.2623(6) 0.2779(3) 0.0779(17) Uani 0.760(4) 1 d D U P D 1
H24A H 0.674142 1.252334 0.235324 0.094 Uiso 0.760(4) 1 calc R U P D 1
H24B H 0.704472 1.338861 0.294983 0.094 Uiso 0.760(4) 1 calc R U P D 1
C25 C 0.5606(7) 1.2241(5) 0.2981(3) 0.0646(15) Uani 0.760(4) 1 d D U P D 1
H25 H 0.492534 1.266842 0.288420 0.078 Uiso 0.760(4) 1 calc R U P D 1
C26 C 0.5762(8) 1.2284(5) 0.3628(4) 0.0762(17) Uani 0.760(4) 1 d D U P D 1
H26A H 0.498022 1.196992 0.373963 0.091 Uiso 0.760(4) 1 calc R U P D 1
H26B H 0.590363 1.303275 0.384351 0.091 Uiso 0.760(4) 1 calc R U P D 1
C11 C 0.7704(10) 0.3597(7) 0.0641(5) 0.132(3) Uani 0.718(8) 1 d D U P F 1
H11A H 0.839603 0.413192 0.083847 0.159 Uiso 0.718(8) 1 calc R U P F 1
H11B H 0.740398 0.377485 0.027407 0.159 Uiso 0.718(8) 1 calc R U P F 1
C12 C 0.8173(11) 0.2423(8) 0.0516(6) 0.144(3) Uani 0.718(8) 1 d D U P F 1
H12A H 0.876845 0.237837 0.021966 0.172 Uiso 0.718(8) 1 calc R U P F 1
H12B H 0.863111 0.232812 0.087479 0.172 Uiso 0.718(8) 1 calc R U P F 1
C13 C 0.7125(11) 0.1497(8) 0.0308(5) 0.138(3) Uani 0.718(8) 1 d D U P F 1
H13A H 0.674036 0.151755 -0.007967 0.166 Uiso 0.718(8) 1 calc R U P F 1
H13B H 0.748768 0.081527 0.027753 0.166 Uiso 0.718(8) 1 calc R U P F 1
C14 C 0.6121(11) 0.1571(6) 0.0730(5) 0.129(3) Uani 0.718(8) 1 d D U P F 1
H14A H 0.647531 0.147115 0.110832 0.155 Uiso 0.718(8) 1 calc R U P F 1
H14B H 0.542175 0.101392 0.057681 0.155 Uiso 0.718(8) 1 calc R U P F 1
C15 C 0.5638(8) 0.2703(5) 0.0805(5) 0.112(3) Uani 0.718(8) 1 d D U P F 1
H15A H 0.524119 0.277415 0.042797 0.135 Uiso 0.718(8) 1 calc R U P F 1
H15B H 0.499620 0.276989 0.108026 0.135 Uiso 0.718(8) 1 calc R U P F 1
N3A N 0.614(2) 0.9176(14) 0.2574(17) 0.043(3) Uani 0.240(4) 1 d D U P D 2
C17A C 0.642(2) 1.0364(13) 0.2812(9) 0.053(2) Uani 0.240(4) 1 d D U P D 2
C18A C 0.5288(16) 1.0837(12) 0.3069(9) 0.068(2) Uani 0.240(4) 1 d D U P D 2
H18C H 0.510885 1.054813 0.340808 0.082 Uiso 0.240(4) 1 calc R U P D 2
H18D H 0.455027 1.063534 0.277902 0.082 Uiso 0.240(4) 1 calc R U P D 2
C19A C 0.7496(18) 1.0560(11) 0.3307(8) 0.070(2) Uani 0.240(4) 1 d D U P D 2
H19C H 0.829269 1.043771 0.313746 0.084 Uiso 0.240(4) 1 calc R U P D 2
H19D H 0.735410 1.004560 0.355033 0.084 Uiso 0.240(4) 1 calc R U P D 2
C20A C 0.6850(19) 1.0969(12) 0.2359(7) 0.067(2) Uani 0.240(4) 1 d D U P D 2
H20C H 0.613499 1.099512 0.207739 0.081 Uiso 0.240(4) 1 calc R U P D 2
H20D H 0.749616 1.060080 0.214631 0.081 Uiso 0.240(4) 1 calc R U P D 2
C21A C 0.554(2) 1.2121(14) 0.3267(12) 0.074(3) Uani 0.240(4) 1 d D U P D 2
H21A H 0.474763 1.243906 0.336418 0.089 Uiso 0.240(4) 1 calc R U P D 2
C22A C 0.641(2) 1.2187(19) 0.3809(9) 0.081(3) Uani 0.240(4) 1 d D U P D 2
H22C H 0.655217 1.293621 0.402231 0.097 Uiso 0.240(4) 1 calc R U P D 2
H22D H 0.597569 1.178875 0.405834 0.097 Uiso 0.240(4) 1 calc R U P D 2
C23A C 0.761(2) 1.1787(15) 0.3721(9) 0.076(3) Uani 0.240(4) 1 d D U P D 2
H23A H 0.816998 1.187895 0.408831 0.091 Uiso 0.240(4) 1 calc R U P D 2
C24A C 0.822(2) 1.2263(18) 0.3263(11) 0.079(3) Uani 0.240(4) 1 d D U P D 2
H24C H 0.847128 1.302416 0.343060 0.095 Uiso 0.240(4) 1 calc R U P D 2
H24D H 0.899201 1.192152 0.317907 0.095 Uiso 0.240(4) 1 calc R U P D 2
C25A C 0.741(2) 1.2156(15) 0.2690(9) 0.075(3) Uani 0.240(4) 1 d D U P D 2
H25A H 0.784954 1.252641 0.242498 0.090 Uiso 0.240(4) 1 calc R U P D 2
C26A C 0.615(2) 1.2613(17) 0.2825(10) 0.073(3) Uani 0.240(4) 1 d D U P D 2
H26C H 0.629575 1.338895 0.297379 0.088 Uiso 0.240(4) 1 calc R U P D 2
H26D H 0.557465 1.247277 0.246373 0.088 Uiso 0.240(4) 1 calc R U P D 2
C11A C 0.708(2) 0.328(2) 0.0416(8) 0.128(3) Uani 0.282(8) 1 d D U P F 2
H11C H 0.705916 0.388324 0.022459 0.154 Uiso 0.282(8) 1 calc R U P F 2
H11D H 0.654319 0.266512 0.017312 0.154 Uiso 0.282(8) 1 calc R U P F 2
C12A C 0.850(2) 0.300(2) 0.0545(15) 0.137(4) Uani 0.282(8) 1 d D U P F 2
H12C H 0.906843 0.313569 0.025835 0.164 Uiso 0.282(8) 1 calc R U P F 2
H12D H 0.888187 0.329874 0.094547 0.164 Uiso 0.282(8) 1 calc R U P F 2
C13A C 0.790(3) 0.1804(19) 0.0432(12) 0.130(4) Uani 0.282(8) 1 d D U P F 2
H13C H 0.723989 0.161530 0.010406 0.156 Uiso 0.282(8) 1 calc R U P F 2
H13D H 0.853318 0.128946 0.038163 0.156 Uiso 0.282(8) 1 calc R U P F 2
C14A C 0.737(3) 0.1964(19) 0.1039(11) 0.132(3) Uani 0.282(8) 1 d D U P F 2
H14C H 0.801623 0.238272 0.134052 0.159 Uiso 0.282(8) 1 calc R U P F 2
H14D H 0.718836 0.126577 0.112994 0.159 Uiso 0.282(8) 1 calc R U P F 2
C15A C 0.613(2) 0.2561(13) 0.1049(13) 0.121(3) Uani 0.282(8) 1 d D U P F 2
H15C H 0.551566 0.223935 0.071198 0.146 Uiso 0.282(8) 1 calc R U P F 2
H15D H 0.573090 0.258053 0.141048 0.146 Uiso 0.282(8) 1 calc R U P F 2
Si1A Si 0.7637(17) 0.8186(12) 0.0901(6) 0.075(3) Uani 0.257(18) 1 d D U P E 2
C58A C 0.630(2) 0.903(2) 0.0936(12) 0.084(6) Uani 0.257(18) 1 d D U P E 2
H58D H 0.561227 0.869623 0.109871 0.127 Uiso 0.257(18) 1 calc R U P E 2
H58E H 0.601832 0.909498 0.054605 0.127 Uiso 0.257(18) 1 calc R U P E 2
H58F H 0.657495 0.973040 0.118134 0.127 Uiso 0.257(18) 1 calc R U P E 2
C59A C 0.870(3) 0.867(3) 0.0388(9) 0.092(6) Uani 0.257(18) 1 d D U P E 2
H59D H 0.927513 0.926750 0.060408 0.137 Uiso 0.257(18) 1 calc R U P E 2
H59E H 0.818834 0.888513 0.008437 0.137 Uiso 0.257(18) 1 calc R U P E 2
H59F H 0.917294 0.809110 0.021165 0.137 Uiso 0.257(18) 1 calc R U P E 2
C60A C 0.702(3) 0.6804(14) 0.0498(9) 0.090(5) Uani 0.257(18) 1 d D U P E 2
H60D H 0.755012 0.629790 0.061393 0.134 Uiso 0.257(18) 1 calc R U P E 2
H60E H 0.701309 0.675006 0.008191 0.134 Uiso 0.257(18) 1 calc R U P E 2
H60F H 0.616478 0.664665 0.058990 0.134 Uiso 0.257(18) 1 calc R U P E 2
C36A C 1.120(2) 1.0707(11) 0.2703(8) 0.056(3) Uani 0.44(3) 1 d D U P B 2
H36C H 1.030426 1.077350 0.261135 0.067 Uiso 0.44(3) 1 calc R U P B 2
H36D H 1.146633 1.115772 0.309259 0.067 Uiso 0.44(3) 1 calc R U P B 2
C37A C 1.139(2) 1.0690(19) 0.1672(5) 0.077(3) Uani 0.44(3) 1 d D U P B 2
H37C H 1.053317 1.088679 0.162124 0.093 Uiso 0.44(3) 1 calc R U P B 2
H37D H 1.135705 0.990810 0.157630 0.093 Uiso 0.44(3) 1 calc R U P B 2
C38A C 1.221(2) 1.1145(16) 0.1255(7) 0.087(3) Uani 0.44(3) 1 d D U P B 2
H38C H 1.187317 1.084680 0.084787 0.104 Uiso 0.44(3) 1 calc R U P B 2
H38D H 1.307999 1.096438 0.130685 0.104 Uiso 0.44(3) 1 calc R U P B 2
C39A C 1.218(2) 1.2376(15) 0.1410(10) 0.086(3) Uani 0.44(3) 1 d D U P B 2
H39C H 1.265199 1.269667 0.114219 0.104 Uiso 0.44(3) 1 calc R U P B 2
H39D H 1.130685 1.254882 0.136927 0.104 Uiso 0.44(3) 1 calc R U P B 2
C40A C 1.276(2) 1.2830(16) 0.2038(10) 0.082(3) Uani 0.44(3) 1 d D U P B 2
H40C H 1.270273 1.360136 0.214381 0.099 Uiso 0.44(3) 1 calc R U P B 2
H40D H 1.365886 1.271391 0.206885 0.099 Uiso 0.44(3) 1 calc R U P B 2
C41A C 1.208(3) 1.2288(9) 0.2459(9) 0.076(3) Uani 0.44(3) 1 d D U P B 2
H41C H 1.256110 1.249970 0.284558 0.091 Uiso 0.44(3) 1 calc R U P B 2
H41D H 1.125126 1.254759 0.249420 0.091 Uiso 0.44(3) 1 calc R U P B 2
C43A C 0.6295(8) 0.7122(8) 0.3785(4) 0.0485(13) Uani 0.68(2) 1 d D U P C 2
C44A C 0.5175(8) 0.7767(7) 0.3715(5) 0.0564(18) Uani 0.68(2) 1 d D U P C 2
H44C H 0.504862 0.783831 0.330993 0.068 Uiso 0.68(2) 1 calc R U P C 2
H44D H 0.535763 0.848503 0.396760 0.068 Uiso 0.68(2) 1 calc R U P C 2
C45A C 0.6000(10) 0.5974(8) 0.3393(5) 0.060(2) Uani 0.68(2) 1 d D U P C 2
H45C H 0.670570 0.555528 0.344873 0.072 Uiso 0.68(2) 1 calc R U P C 2
H45D H 0.589873 0.601066 0.298205 0.072 Uiso 0.68(2) 1 calc R U P C 2
C46A C 0.6488(9) 0.7029(8) 0.4429(4) 0.0557(18) Uani 0.68(2) 1 d D U P C 2
H46C H 0.667899 0.774331 0.468573 0.067 Uiso 0.68(2) 1 calc R U P C 2
H46D H 0.720286 0.661835 0.448172 0.067 Uiso 0.68(2) 1 calc R U P C 2
C47A C 0.3946(8) 0.7209(8) 0.3877(6) 0.0639(17) Uani 0.68(2) 1 d D U P C 2
H47A H 0.322881 0.763117 0.382628 0.077 Uiso 0.68(2) 1 calc R U P C 2
C48A C 0.3682(9) 0.6084(10) 0.3473(5) 0.071(2) Uani 0.68(2) 1 d D U P C 2
H48C H 0.290502 0.572591 0.356302 0.085 Uiso 0.68(2) 1 calc R U P C 2
H48D H 0.356297 0.614324 0.306572 0.085 Uiso 0.68(2) 1 calc R U P C 2
C49A C 0.4774(10) 0.5417(8) 0.3550(5) 0.0710(19) Uani 0.68(2) 1 d D U P C 2
H49A H 0.458508 0.469429 0.329214 0.085 Uiso 0.68(2) 1 calc R U P C 2
C50A C 0.4994(13) 0.5331(7) 0.4186(5) 0.0757(19) Uani 0.68(2) 1 d D U P C 2
H50C H 0.570437 0.491200 0.423149 0.091 Uiso 0.68(2) 1 calc R U P C 2
H50D H 0.424324 0.496149 0.429324 0.091 Uiso 0.68(2) 1 calc R U P C 2
C51A C 0.5279(9) 0.6466(8) 0.4597(4) 0.0656(18) Uani 0.68(2) 1 d D U P C 2
H51A H 0.541230 0.640387 0.500800 0.079 Uiso 0.68(2) 1 calc R U P C 2
C52A C 0.4178(11) 0.7140(8) 0.4525(5) 0.0691(19) Uani 0.68(2) 1 d D U P C 2
H52C H 0.437754 0.785913 0.477481 0.083 Uiso 0.68(2) 1 calc R U P C 2
H52D H 0.341485 0.681160 0.464468 0.083 Uiso 0.68(2) 1 calc R U P C 2
C53A C 0.9147(13) 0.5631(9) 0.1900(4) 0.100(2) Uani 0.536(6) 1 d D U P A 2
H53C H 0.971097 0.605497 0.171095 0.120 Uiso 0.536(6) 1 calc R U P A 2
H53D H 0.838692 0.535489 0.163092 0.120 Uiso 0.536(6) 1 calc R U P A 2
C54A C 0.9782(14) 0.4740(10) 0.2052(5) 0.114(3) Uani 0.536(6) 1 d D U P A 2
H54C H 1.049115 0.458732 0.181972 0.137 Uiso 0.536(6) 1 calc R U P A 2
H54D H 0.919211 0.409296 0.198275 0.137 Uiso 0.536(6) 1 calc R U P A 2
C55A C 1.0248(14) 0.5119(11) 0.2702(6) 0.118(3) Uani 0.536(6) 1 d D U P A 2
H55C H 0.999464 0.457539 0.291408 0.142 Uiso 0.536(6) 1 calc R U P A 2
H55D H 1.116908 0.525874 0.275658 0.142 Uiso 0.536(6) 1 calc R U P A 2
C56A C 0.9707(13) 0.6032(9) 0.2899(5) 0.102(2) Uani 0.536(6) 1 d D U P A 2
H56C H 1.036624 0.662904 0.303464 0.122 Uiso 0.536(6) 1 calc R U P A 2
H56D H 0.924252 0.595631 0.323134 0.122 Uiso 0.536(6) 1 calc R U P A 2
C66 C 0.868(4) 0.672(3) 0.5682(19) 0.26(2) Uani 0.5 1 d D U P G -1
H66A H 0.895206 0.729150 0.549909 0.394 Uiso 0.5 1 calc R U P G -1
H66B H 0.920860 0.678242 0.604429 0.394 Uiso 0.5 1 calc R U P G -1
H66C H 0.781041 0.677221 0.576385 0.394 Uiso 0.5 1 calc R U P G -1
C65 C 0.879(3) 0.564(3) 0.5271(13) 0.261(14) Uani 0.5 1 d D U P G -1
H65A H 0.805514 0.514767 0.529292 0.313 Uiso 0.5 1 calc R U P G -1
H65B H 0.875408 0.573583 0.486970 0.313 Uiso 0.5 1 calc R U P G -1
C64 C 0.997(3) 0.512(3) 0.5393(12) 0.277(12) Uani 0.5 1 d D U P G -1
H64A H 0.992606 0.489626 0.576205 0.333 Uiso 0.5 1 calc R U P G -1
H64B H 1.069792 0.565469 0.544285 0.333 Uiso 0.5 1 calc R U P G -1
C63 C 1.017(2) 0.416(2) 0.4916(11) 0.230(10) Uani 0.5 1 d D U P G -1
H63A H 0.934428 0.379080 0.473634 0.276 Uiso 0.5 1 calc R U P G -1
H63B H 1.062074 0.365709 0.509088 0.276 Uiso 0.5 1 calc R U P G -1
C62 C 1.091(3) 0.448(3) 0.4444(15) 0.230(11) Uani 0.5 1 d D U P G -1
H62A H 1.157570 0.505266 0.462602 0.276 Uiso 0.5 1 calc R U P G -1
H62B H 1.034811 0.475144 0.417466 0.276 Uiso 0.5 1 calc R U P G -1
C61 C 1.150(4) 0.351(3) 0.4105(18) 0.210(15) Uani 0.5 1 d D U P G -1
H61A H 1.159479 0.359559 0.371085 0.315 Uiso 0.5 1 calc R U P G -1
H61B H 1.096482 0.286468 0.408921 0.315 Uiso 0.5 1 calc R U P G -1
H61C H 1.232601 0.347291 0.429945 0.315 Uiso 0.5 1 calc R U P G -1

loop_
_atom_site_aniso_label
_atom_site_aniso_U_11
_atom_site_aniso_U_22
_atom_site_aniso_U_33
_atom_site_aniso_U_23
_atom_site_aniso_U_13
_atom_site_aniso_U_12
Y1 0.0436(2) 0.03758(18) 0.03708(19) 0.00810(13) 0.00679(13) 0.00787(13)
O1 0.082(2) 0.0583(16) 0.082(2) 0.0258(15) 0.0241(16) 0.0372(15)
C53 0.106(5) 0.089(5) 0.116(5) 0.036(4) 0.037(4) 0.038(4)
C54 0.108(5) 0.104(5) 0.125(5) 0.045(4) 0.022(4) 0.037(4)
C55 0.116(6) 0.099(5) 0.130(5) 0.051(5) 0.021(5) 0.033(5)
C56 0.100(5) 0.087(5) 0.118(5) 0.054(4) 0.041(5) 0.040(4)
N1 0.054(2) 0.0366(15) 0.063(2) 0.0006(14) 0.0125(16) 0.0019(14)
N2 0.128(3) 0.069(2) 0.094(3) 0.015(2) 0.054(2) 0.039(2)
N4 0.0480(19) 0.0584(18) 0.0386(17) 0.0128(14) 0.0086(14) -0.0045(15)
N5 0.0548(19) 0.0714(19) 0.063(2) 0.0322(16) 0.0121(16) 0.0002(16)
C35 0.045(2) 0.064(2) 0.047(2) 0.0173(18) 0.0123(17) -0.0037(17)
C36 0.045(5) 0.068(4) 0.058(4) 0.023(4) 0.012(4) -0.002(4)
C37 0.086(5) 0.085(4) 0.067(4) 0.044(3) 0.010(4) -0.018(4)
C38 0.099(5) 0.097(5) 0.073(4) 0.044(4) 0.001(4) -0.038(4)
C39 0.101(4) 0.094(5) 0.072(5) 0.045(4) -0.007(4) -0.026(5)
C40 0.092(4) 0.089(4) 0.072(5) 0.040(4) -0.002(5) -0.031(4)
C41 0.081(4) 0.080(4) 0.072(5) 0.034(4) 0.001(5) -0.014(4)
N6 0.0548(19) 0.0399(15) 0.0431(17) 0.0124(13) 0.0186(15) 0.0047(14)
C43 0.064(4) 0.040(3) 0.055(4) 0.014(3) 0.022(3) 0.005(3)
C44 0.062(4) 0.044(4) 0.065(5) 0.013(4) 0.023(4) 0.008(4)
C45 0.072(5) 0.039(4) 0.065(5) 0.012(4) 0.017(4) 0.003(4)
C46 0.071(5) 0.048(5) 0.058(4) 0.021(4) 0.029(4) 0.005(4)
C47 0.064(4) 0.057(4) 0.075(5) 0.015(4) 0.024(4) 0.004(4)
C48 0.068(5) 0.049(5) 0.086(5) 0.013(4) 0.023(4) -0.005(4)
C49 0.077(4) 0.045(4) 0.082(4) 0.016(4) 0.016(4) -0.001(4)
C50 0.085(5) 0.055(4) 0.081(5) 0.025(4) 0.026(4) -0.003(4)
C51 0.079(4) 0.055(4) 0.071(4) 0.024(4) 0.032(4) 0.006(4)
C52 0.070(5) 0.064(4) 0.077(5) 0.020(5) 0.029(5) 0.005(4)
C1 0.049(2) 0.0393(18) 0.054(2) -0.0013(16) 0.0080(18) -0.0008(16)
C2 0.049(2) 0.0388(18) 0.053(2) 0.0002(16) 0.0079(17) 0.0039(16)
C3 0.049(2) 0.051(2) 0.051(2) 0.0003(17) 0.0108(18) 0.0042(18)
C4 0.061(3) 0.072(3) 0.064(3) 0.000(2) 0.006(2) 0.011(2)
C5 0.054(3) 0.111(4) 0.074(3) 0.003(3) 0.001(2) 0.008(3)
C6 0.058(3) 0.093(4) 0.073(3) -0.012(3) 0.003(2) -0.016(3)
C7 0.064(3) 0.059(2) 0.069(3) -0.008(2) 0.012(2) -0.010(2)
C8 0.048(2) 0.051(2) 0.053(2) -0.0029(18) 0.0147(18) -0.0059(18)
C9 0.074(3) 0.0346(18) 0.068(3) 0.0046(17) 0.017(2) 0.0028(18)
C10 0.105(3) 0.057(2) 0.092(3) 0.020(2) 0.046(3) 0.024(2)
C16 0.049(2) 0.0378(18) 0.050(2) 0.0052(16) 0.0094(18) 0.0090(16)
C27 0.049(2) 0.050(2) 0.039(2) 0.0131(16) 0.0047(16) -0.0033(17)
C28 0.050(2) 0.0482(19) 0.0380(19) 0.0120(16) 0.0109(16) 0.0027(17)
C29 0.054(2) 0.0451(19) 0.040(2) 0.0082(16) 0.0059(17) 0.0086(17)
C30 0.076(3) 0.062(2) 0.043(2) 0.0120(19) 0.005(2) 0.014(2)
C31 0.082(3) 0.075(3) 0.049(3) 0.003(2) -0.014(2) 0.019(3)
C32 0.060(3) 0.065(3) 0.073(3) 0.002(2) -0.013(2) 0.005(2)
C33 0.045(2) 0.060(2) 0.062(3) 0.007(2) 0.0014(19) 0.0007(19)
C34 0.047(2) 0.0454(19) 0.043(2) 0.0062(16) 0.0061(17) 0.0049(17)
C42 0.064(3) 0.0448(19) 0.037(2) 0.0130(16) 0.0151(18) 0.0052(18)
C57 0.079(3) 0.062(2) 0.043(2) 0.0207(18) 0.0191(19) 0.021(2)
Si1 0.079(2) 0.0566(12) 0.0372(12) 0.0115(9) 0.0054(11) 0.0074(12)
C58 0.108(6) 0.114(8) 0.064(6) 0.022(5) -0.001(4) 0.032(5)
C59 0.118(7) 0.089(6) 0.052(4) 0.028(4) -0.005(4) -0.024(5)
C60 0.123(8) 0.077(4) 0.069(4) 0.005(3) 0.010(5) -0.007(5)
N3 0.044(2) 0.031(2) 0.045(3) 0.005(2) 0.009(2) 0.007(2)
C17 0.047(2) 0.0259(18) 0.050(2) 0.0049(17) 0.0082(19) 0.0072(17)
C18 0.096(3) 0.044(2) 0.061(3) 0.004(2) 0.006(3) 0.012(2)
C19 0.063(3) 0.045(2) 0.096(3) -0.001(3) 0.022(3) 0.003(2)
C20 0.063(3) 0.038(2) 0.076(3) 0.004(2) -0.004(3) 0.015(2)
C21 0.105(4) 0.060(3) 0.077(3) 0.005(3) -0.001(3) 0.025(3)
C22 0.090(4) 0.061(3) 0.104(4) 0.004(3) -0.015(4) 0.003(3)
C23 0.072(3) 0.065(3) 0.107(4) 0.002(3) 0.014(3) 0.005(3)
C24 0.084(4) 0.052(3) 0.100(4) 0.019(3) 0.023(3) 0.003(3)
C25 0.068(3) 0.049(3) 0.079(3) 0.015(3) 0.005(3) 0.016(2)
C26 0.089(4) 0.057(3) 0.079(4) 0.003(3) 0.014(3) 0.017(3)
C11 0.148(6) 0.112(5) 0.142(5) 0.004(4) 0.067(5) 0.055(5)
C12 0.171(6) 0.111(5) 0.153(5) 0.003(5) 0.060(5) 0.064(5)
C13 0.185(7) 0.092(5) 0.140(5) 0.002(4) 0.045(5) 0.068(5)
C14 0.177(6) 0.072(4) 0.140(5) 0.006(4) 0.030(5) 0.052(4)
C15 0.152(6) 0.067(4) 0.121(5) 0.012(4) 0.024(5) 0.046(4)
N3A 0.045(5) 0.032(5) 0.048(6) 0.001(5) 0.009(5) 0.008(5)
C17A 0.060(4) 0.035(3) 0.063(4) 0.004(3) 0.007(3) 0.009(3)
C18A 0.071(4) 0.047(4) 0.079(4) -0.004(4) 0.008(4) 0.010(4)
C19A 0.081(4) 0.047(4) 0.078(4) 0.005(4) -0.003(4) 0.009(4)
C20A 0.072(4) 0.046(4) 0.080(4) 0.005(4) 0.011(4) 0.004(4)
C21A 0.080(4) 0.053(4) 0.083(5) 0.004(4) 0.004(4) 0.015(4)
C22A 0.094(5) 0.061(5) 0.083(5) 0.005(5) 0.004(5) 0.018(5)
C23A 0.086(5) 0.057(4) 0.083(4) 0.012(4) 0.005(4) 0.009(4)
C24A 0.077(5) 0.062(5) 0.092(5) 0.004(5) 0.010(5) 0.005(5)
C25A 0.075(5) 0.054(4) 0.092(5) 0.010(4) 0.016(5) 0.003(4)
C26A 0.077(6) 0.052(5) 0.092(5) 0.016(5) 0.007(6) 0.010(5)
C11A 0.156(6) 0.100(6) 0.135(6) 0.006(6) 0.065(6) 0.053(6)
C12A 0.167(7) 0.100(7) 0.148(6) 0.006(6) 0.062(6) 0.054(6)
C13A 0.171(7) 0.081(6) 0.142(6) 0.003(6) 0.056(6) 0.061(6)
C14A 0.176(6) 0.085(5) 0.143(6) 0.012(5) 0.046(6) 0.061(5)
C15A 0.164(6) 0.077(5) 0.128(6) 0.012(5) 0.039(6) 0.048(6)
Si1A 0.110(6) 0.071(4) 0.049(4) 0.025(3) 0.013(4) 0.001(4)
C58A 0.124(12) 0.084(13) 0.047(11) 0.012(10) 0.001(9) 0.040(10)
C59A 0.116(11) 0.085(11) 0.066(10) 0.012(9) 0.002(9) -0.010(10)
C60A 0.117(11) 0.075(9) 0.070(9) 0.008(8) 0.004(10) 0.002(10)
C36A 0.046(5) 0.068(5) 0.056(5) 0.021(4) 0.015(4) 0.000(4)
C37A 0.086(6) 0.080(5) 0.070(4) 0.038(4) 0.008(4) -0.019(5)
C38A 0.098(6) 0.093(5) 0.070(4) 0.038(4) 0.003(4) -0.034(5)
C39A 0.099(5) 0.090(5) 0.074(5) 0.044(4) -0.008(5) -0.027(5)
C40A 0.089(4) 0.087(5) 0.073(6) 0.036(4) 0.000(5) -0.020(4)
C41A 0.079(5) 0.080(4) 0.073(5) 0.039(4) 0.001(5) -0.016(4)
C43A 0.060(3) 0.037(2) 0.052(3) 0.014(2) 0.021(2) 0.004(2)
C44A 0.062(3) 0.047(3) 0.065(4) 0.017(3) 0.022(3) 0.004(3)
C45A 0.072(4) 0.041(3) 0.065(4) 0.008(3) 0.016(3) 0.001(3)
C46A 0.071(4) 0.046(3) 0.057(3) 0.019(3) 0.024(3) 0.009(3)
C47A 0.063(3) 0.057(3) 0.075(4) 0.016(3) 0.023(3) 0.007(3)
C48A 0.067(4) 0.056(4) 0.086(4) 0.010(3) 0.019(3) -0.005(3)
C49A 0.081(4) 0.046(3) 0.085(4) 0.014(3) 0.017(3) -0.007(3)
C50A 0.090(4) 0.054(3) 0.089(4) 0.028(3) 0.027(4) -0.006(3)
C51A 0.078(4) 0.056(3) 0.073(3) 0.028(3) 0.032(3) 0.006(3)
C52A 0.069(4) 0.071(3) 0.072(4) 0.020(3) 0.029(3) 0.001(3)
C53A 0.109(5) 0.088(5) 0.107(5) 0.017(4) 0.019(4) 0.048(4)
C54A 0.126(5) 0.100(5) 0.123(5) 0.025(5) 0.020(5) 0.044(4)
C55A 0.117(6) 0.117(5) 0.131(5) 0.042(5) 0.011(5) 0.037(5)
C56A 0.112(5) 0.086(4) 0.121(4) 0.045(4) 0.003(4) 0.039(4)
C66 0.24(4) 0.31(3) 0.20(3) 0.02(2) -0.12(3) 0.00(3)
C65 0.25(3) 0.30(3) 0.20(2) 0.045(19) -0.09(2) 0.01(2)
C64 0.24(2) 0.34(3) 0.22(2) 0.018(18) -0.05(2) 0.021(19)
C63 0.151(18) 0.34(3) 0.17(2) 0.024(15) -0.057(13) -0.020(18)
C62 0.16(2) 0.27(3) 0.24(3) 0.05(2) -0.024(17) -0.020(19)
C61 0.18(3) 0.25(3) 0.19(3) 0.05(2) 0.01(2) -0.049(19)

loop_
_atom_type_symbol
_atom_type_description
_atom_type_scat_dispersion_real
_atom_type_scat_dispersion_imag
_atom_type_scat_source
C C 0.0033 0.0016 'International Tables Vol C Tables 4.2.6.8 and 6.1.1.4'
H H 0.0000 0.0000 'International Tables Vol C Tables 4.2.6.8 and 6.1.1.4'
N N 0.0061 0.0033 'International Tables Vol C Tables 4.2.6.8 and 6.1.1.4'
O O 0.0106 0.0060 'International Tables Vol C Tables 4.2.6.8 and 6.1.1.4'
Si Si 0.0817 0.0704 'International Tables Vol C Tables 4.2.6.8 and 6.1.1.4'
Y Y -2.7962 3.5667 'International Tables Vol C Tables 4.2.6.8 and 6.1.1.4'

loop_
_geom_angle_atom_site_label_1
_geom_angle_atom_site_label_2
_geom_angle_atom_site_label_3
_geom_angle
_geom_angle_site_symmetry_1
_geom_angle_site_symmetry_3
_geom_angle_publ_flag
O1 Y1 N6 85.44(9) . . ?
O1 Y1 C1 96.10(11) . . ?
O1 Y1 C27 83.49(11) . . ?
O1 Y1 C57 92.63(12) . . ?
O1 Y1 N3 168.93(19) . . ?
O1 Y1 N3A 167.8(7) . . ?
C1 Y1 N6 96.51(11) . . ?
C1 Y1 C27 166.45(12) . . ?
C27 Y1 N6 69.94(11) . . ?
C57 Y1 N6 164.82(12) . . ?
C57 Y1 C1 98.66(14) . . ?
C57 Y1 C27 94.88(13) . . ?
C57 Y1 N3 91.5(3) . . ?
C57 Y1 N3A 94.2(11) . . ?
N3 Y1 N6 93.2(3) . . ?
N3 Y1 C1 73.11(15) . . ?
N3 Y1 C27 106.38(15) . . ?
N3A Y1 N6 90.5(11) . . ?
N3A Y1 C1 72.9(4) . . ?
N3A Y1 C27 106.0(4) . . ?
C53 O1 Y1 118.9(4) . . ?
C56 O1 Y1 130.7(5) . . ?
C56 O1 C53 107.2(6) . . ?
C53A O1 Y1 125.0(4) . . ?
C53A O1 C56A 105.1(6) . . ?
C56A O1 Y1 126.2(4) . . ?
O1 C53 H53A 110.3 . . ?
O1 C53 H53B 110.3 . . ?
H53A C53 H53B 108.5 . . ?
C54 C53 O1 107.1(8) . . ?
C54 C53 H53A 110.3 . . ?
C54 C53 H53B 110.3 . . ?
C53 C54 H54A 110.2 . . ?
C53 C54 H54B 110.2 . . ?
C53 C54 C55 107.6(9) . . ?
H54A C54 H54B 108.5 . . ?
C55 C54 H54A 110.2 . . ?
C55 C54 H54B 110.2 . . ?
C54 C55 H55A 111.1 . . ?
C54 C55 H55B 111.1 . . ?
H55A C55 H55B 109.1 . . ?
C56 C55 C54 103.1(9) . . ?
C56 C55 H55A 111.1 . . ?
C56 C55 H55B 111.1 . . ?
O1 C56 C55 110.9(8) . . ?
O1 C56 H56A 109.5 . . ?
O1 C56 H56B 109.5 . . ?
C55 C56 H56A 109.5 . . ?
C55 C56 H56B 109.5 . . ?
H56A C56 H56B 108.0 . . ?
C1 N1 C8 112.1(3) . . ?
C1 N1 C9 124.3(3) . . ?
C8 N1 C9 123.5(3) . . ?
C10 N2 C11 109.8(5) . . ?
C10 N2 C15 105.8(4) . . ?
C10 N2 C11A 108.8(11) . . ?
C15 N2 C11 115.6(7) . . ?
C15A N2 C10 128.2(10) . . ?
C15A N2 C11A 98.3(17) . . ?
C27 N4 C35 125.0(3) . . ?
C27 N4 C34 112.7(3) . . ?
C34 N4 C35 122.2(3) . . ?
C36 N5 C37 111.2(9) . . ?
C36 N5 C41 112.9(8) . . ?
C41 N5 C37 105.9(10) . . ?
C36A N5 C41A 107.6(10) . . ?
C37A N5 C36A 113.8(11) . . ?
C37A N5 C41A 114.2(13) . . ?
N4 C35 H35A 109.5 . . ?
N4 C35 H35B 109.5 . . ?
N4 C35 H35C 109.2 . . ?
N4 C35 H35D 109.2 . . ?
N4 C35 C36 110.9(5) . . ?
N4 C35 C36A 111.9(6) . . ?
H35A C35 H35B 108.1 . . ?
H35C C35 H35D 107.9 . . ?
C36 C35 H35A 109.5 . . ?
C36 C35 H35B 109.5 . . ?
C36A C35 H35C 109.2 . . ?
C36A C35 H35D 109.2 . . ?
N5 C36 C35 112.8(7) . . ?
N5 C36 H36A 109.0 . . ?
N5 C36 H36B 109.0 . . ?
C35 C36 H36A 109.0 . . ?
C35 C36 H36B 109.0 . . ?
H36A C36 H36B 107.8 . . ?
N5 C37 H37A 109.3 . . ?
N5 C37 H37B 109.3 . . ?
N5 C37 C38 111.7(9) . . ?
H37A C37 H37B 107.9 . . ?
C38 C37 H37A 109.3 . . ?
C38 C37 H37B 109.3 . . ?
C37 C38 H38A 108.8 . . ?
C37 C38 H38B 108.8 . . ?
H38A C38 H38B 107.7 . . ?
C39 C38 C37 113.6(10) . . ?
C39 C38 H38A 108.8 . . ?
C39 C38 H38B 108.8 . . ?
C38 C39 H39A 109.6 . . ?
C38 C39 H39B 109.6 . . ?
C38 C39 C40 110.2(8) . . ?
H39A C39 H39B 108.1 . . ?
C40 C39 H39A 109.6 . . ?
C40 C39 H39B 109.6 . . ?
C39 C40 H40A 109.4 . . ?
C39 C40 H40B 109.4 . . ?
C39 C40 C41 111.3(9) . . ?
H40A C40 H40B 108.0 . . ?
C41 C40 H40A 109.4 . . ?
C41 C40 H40B 109.4 . . ?
N5 C41 C40 111.3(10) . . ?
N5 C41 H41A 109.4 . . ?
N5 C41 H41B 109.4 . . ?
C40 C41 H41A 109.4 . . ?
C40 C41 H41B 109.4 . . ?
H41A C41 H41B 108.0 . . ?
C43 N6 Y1 126.9(9) . . ?
C42 N6 Y1 111.8(2) . . ?
C42 N6 C43 121.2(9) . . ?
C42 N6 C43A 119.3(5) . . ?
C43A N6 Y1 128.9(4) . . ?
N6 C43 C44 109.1(13) . . ?
N6 C43 C45 106.4(13) . . ?
N6 C43 C46 116.1(14) . . ?
C44 C43 C45 109.5(15) . . ?
C44 C43 C46 108.4(13) . . ?
C46 C43 C45 107.2(14) . . ?
C43 C44 H44A 109.6 . . ?
C43 C44 H44B 109.6 . . ?
C43 C44 C47 110.4(12) . . ?
H44A C44 H44B 108.1 . . ?
C47 C44 H44A 109.6 . . ?
C47 C44 H44B 109.6 . . ?
C43 C45 H45A 109.7 . . ?
C43 C45 H45B 109.7 . . ?
H45A C45 H45B 108.2 . . ?
C49 C45 C43 110.0(13) . . ?
C49 C45 H45A 109.7 . . ?
C49 C45 H45B 109.7 . . ?
C43 C46 H46A 109.4 . . ?
C43 C46 H46B 109.4 . . ?
C43 C46 C51 111.3(12) . . ?
H46A C46 H46B 108.0 . . ?
C51 C46 H46A 109.4 . . ?
C51 C46 H46B 109.4 . . ?
C44 C47 H47 109.9 . . ?
C48 C47 C44 109.7(13) . . ?
C48 C47 H47 109.9 . . ?
C48 C47 C52 111.7(13) . . ?
C52 C47 C44 105.7(13) . . ?
C52 C47 H47 109.9 . . ?
C47 C48 H48A 110.0 . . ?
C47 C48 H48B 110.0 . . ?
H48A C48 H48B 108.4 . . ?
C49 C48 C47 108.4(13) . . ?
C49 C48 H48A 110.0 . . ?
C49 C48 H48B 110.0 . . ?
C45 C49 H49 108.8 . . ?
C48 C49 C45 105.6(14) . . ?
C48 C49 H49 108.8 . . ?
C50 C49 C45 110.7(15) . . ?
C50 C49 C48 114.1(16) . . ?
C50 C49 H49 108.8 . . ?
C49 C50 H50A 109.8 . . ?
C49 C50 H50B 109.8 . . ?
C49 C50 C51 109.3(14) . . ?
H50A C50 H50B 108.3 . . ?
C51 C50 H50A 109.8 . . ?
C51 C50 H50B 109.8 . . ?
C46 C51 H51 110.1 . . ?
C50 C51 C46 107.5(14) . . ?
C50 C51 H51 110.1 . . ?
C52 C51 C46 110.2(14) . . ?
C52 C51 C50 108.6(15) . . ?
C52 C51 H51 110.1 . . ?
C47 C52 H52A 109.4 . . ?
C47 C52 H52B 109.4 . . ?
C51 C52 C47 111.4(13) . . ?
C51 C52 H52A 109.4 . . ?
C51 C52 H52B 109.4 . . ?
H52A C52 H52B 108.0 . . ?
N1 C1 Y1 147.4(3) . . ?
N1 C1 C2 105.0(3) . . ?
C2 C1 Y1 106.1(2) . . ?
C1 C2 C3 109.8(3) . . ?
C1 C2 C16 123.8(3) . . ?
C16 C2 C3 126.4(3) . . ?
C4 C3 C2 135.5(4) . . ?
C4 C3 C8 118.7(4) . . ?
C8 C3 C2 105.8(3) . . ?
C3 C4 H4 120.6 . . ?
C5 C4 C3 118.9(4) . . ?
C5 C4 H4 120.6 . . ?
C4 C5 H5 119.3 . . ?
C4 C5 C6 121.4(5) . . ?
C6 C5 H5 119.3 . . ?
C5 C6 H6 119.7 . . ?
C7 C6 C5 120.6(4) . . ?
C7 C6 H6 119.7 . . ?
C6 C7 H7 120.8 . . ?
C6 C7 C8 118.3(4) . . ?
C8 C7 H7 120.8 . . ?
N1 C8 C3 107.3(3) . . ?
C7 C8 N1 130.6(4) . . ?
C7 C8 C3 122.1(4) . . ?
N1 C9 H9A 109.5 . . ?
N1 C9 H9B 109.5 . . ?
N1 C9 C10 110.6(3) . . ?
H9A C9 H9B 108.1 . . ?
C10 C9 H9A 109.5 . . ?
C10 C9 H9B 109.5 . . ?
N2 C10 C9 112.3(4) . . ?
N2 C10 H10A 109.1 . . ?
N2 C10 H10B 109.1 . . ?
C9 C10 H10A 109.1 . . ?
C9 C10 H10B 109.1 . . ?
H10A C10 H10B 107.9 . . ?
C2 C16 H16 117.7 . . ?
C2 C16 H16A 117.9 . . ?
N3 C16 C2 124.7(4) . . ?
N3 C16 H16 117.7 . . ?
N3A C16 C2 124.1(8) . . ?
N3A C16 H16A 117.9 . . ?
N4 C27 Y1 143.4(2) . . ?
N4 C27 C28 104.9(3) . . ?
C28 C27 Y1 111.3(2) . . ?
C27 C28 C29 109.7(3) . . ?
C27 C28 C42 122.8(3) . . ?
C42 C28 C29 127.5(3) . . ?
C30 C29 C28 136.4(4) . . ?
C30 C29 C34 117.7(4) . . ?
C34 C29 C28 105.9(3) . . ?
C29 C30 H30 120.4 . . ?
C31 C30 C29 119.2(4) . . ?
C31 C30 H30 120.4 . . ?
C30 C31 H31 119.2 . . ?
C30 C31 C32 121.6(4) . . ?
C32 C31 H31 119.2 . . ?
C31 C32 H32 119.5 . . ?
C33 C32 C31 121.1(4) . . ?
C33 C32 H32 119.5 . . ?
C32 C33 H33 121.3 . . ?
C32 C33 C34 117.5(4) . . ?
C34 C33 H33 121.3 . . ?
N4 C34 C29 106.8(3) . . ?
C33 C34 N4 130.2(3) . . ?
C33 C34 C29 122.9(4) . . ?
N6 C42 C28 124.0(3) . . ?
N6 C42 H42 118.0 . . ?
C28 C42 H42 118.0 . . ?
Y1 C57 H57A 102.4 . . ?
Y1 C57 H57B 102.4 . . ?
Y1 C57 H57C 105.1 . . ?
Y1 C57 H57D 105.1 . . ?
H57A C57 H57B 104.9 . . ?
H57C C57 H57D 105.9 . . ?
Si1 C57 Y1 138.7(3) . . ?
Si1 C57 H57A 102.4 . . ?
Si1 C57 H57B 102.4 . . ?
Si1A C57 Y1 128.6(6) . . ?
Si1A C57 H57C 105.1 . . ?
Si1A C57 H57D 105.1 . . ?
C57 Si1 C58 110.8(4) . . ?
C57 Si1 C59 113.2(3) . . ?
C57 Si1 C60 112.1(4) . . ?
C58 Si1 C59 107.1(5) . . ?
C60 Si1 C58 107.7(5) . . ?
C60 Si1 C59 105.4(4) . . ?
Si1 C58 H58A 109.5 . . ?
Si1 C58 H58B 109.5 . . ?
Si1 C58 H58C 109.5 . . ?
H58A C58 H58B 109.5 . . ?
H58A C58 H58C 109.5 . . ?
H58B C58 H58C 109.5 . . ?
Si1 C59 H59A 109.5 . . ?
Si1 C59 H59B 109.5 . . ?
Si1 C59 H59C 109.5 . . ?
H59A C59 H59B 109.5 . . ?
H59A C59 H59C 109.5 . . ?
H59B C59 H59C 109.5 . . ?
Si1 C60 H60A 109.5 . . ?
Si1 C60 H60B 109.5 . . ?
Si1 C60 H60C 109.5 . . ?
H60A C60 H60B 109.5 . . ?
H60A C60 H60C 109.5 . . ?
H60B C60 H60C 109.5 . . ?
C16 N3 Y1 110.9(3) . . ?
C16 N3 C17 119.7(5) . . ?
C17 N3 Y1 129.3(4) . . ?
N3 C17 C18 107.4(6) . . ?
N3 C17 C19 106.5(6) . . ?
N3 C17 C20 115.9(5) . . ?
C18 C17 C19 109.6(6) . . ?
C18 C17 C20 108.6(5) . . ?
C19 C17 C20 108.7(5) . . ?
C17 C18 H18A 109.5 . . ?
C17 C18 H18B 109.5 . . ?
C17 C18 C21 110.5(5) . . ?
H18A C18 H18B 108.1 . . ?
C21 C18 H18A 109.5 . . ?
C21 C18 H18B 109.5 . . ?
C17 C19 H19A 109.5 . . ?
C17 C19 H19B 109.5 . . ?
C17 C19 C23 110.7(5) . . ?
H19A C19 H19B 108.1 . . ?
C23 C19 H19A 109.5 . . ?
C23 C19 H19B 109.5 . . ?
C17 C20 H20A 109.6 . . ?
C17 C20 H20B 109.6 . . ?
C17 C20 C25 110.2(5) . . ?
H20A C20 H20B 108.1 . . ?
C25 C20 H20A 109.6 . . ?
C25 C20 H20B 109.6 . . ?
C18 C21 H21 111.2 . . ?
C22 C21 C18 105.2(6) . . ?
C22 C21 H21 111.2 . . ?
C22 C21 C26 111.3(6) . . ?
C26 C21 C18 106.3(6) . . ?
C26 C21 H21 111.2 . . ?
C21 C22 H22A 108.5 . . ?
C21 C22 H22B 108.5 . . ?
H22A C22 H22B 107.5 . . ?
C23 C22 C21 115.3(7) . . ?
C23 C22 H22A 108.5 . . ?
C23 C22 H22B 108.5 . . ?
C19 C23 H23 111.2 . . ?
C22 C23 C19 105.5(6) . . ?
C22 C23 H23 111.2 . . ?
C22 C23 C24 111.8(7) . . ?
C24 C23 C19 105.5(7) . . ?
C24 C23 H23 111.2 . . ?
C23 C24 H24A 109.0 . . ?
C23 C24 H24B 109.0 . . ?
C23 C24 C25 113.0(6) . . ?
H24A C24 H24B 107.8 . . ?
C25 C24 H24A 109.0 . . ?
C25 C24 H24B 109.0 . . ?
C20 C25 H25 110.8 . . ?
C24 C25 C20 107.4(5) . . ?
C24 C25 H25 110.8 . . ?
C26 C25 C20 106.2(6) . . ?
C26 C25 C24 110.6(6) . . ?
C26 C25 H25 110.8 . . ?
C21 C26 H26A 109.1 . . ?
C21 C26 H26B 109.1 . . ?
C25 C26 C21 112.7(6) . . ?
C25 C26 H26A 109.1 . . ?
C25 C26 H26B 109.1 . . ?
H26A C26 H26B 107.8 . . ?
N2 C11 H11A 110.4 . . ?
N2 C11 H11B 110.4 . . ?
N2 C11 C12 106.6(7) . . ?
H11A C11 H11B 108.6 . . ?
C12 C11 H11A 110.4 . . ?
C12 C11 H11B 110.4 . . ?
C11 C12 H12A 108.5 . . ?
C11 C12 H12B 108.5 . . ?
H12A C12 H12B 107.5 . . ?
C13 C12 C11 115.3(9) . . ?
C13 C12 H12A 108.5 . . ?
C13 C12 H12B 108.5 . . ?
C12 C13 H13A 109.5 . . ?
C12 C13 H13B 109.5 . . ?
H13A C13 H13B 108.1 . . ?
C14 C13 C12 110.8(8) . . ?
C14 C13 H13A 109.5 . . ?
C14 C13 H13B 109.5 . . ?
C13 C14 H14A 110.1 . . ?
C13 C14 H14B 110.1 . . ?
C13 C14 C15 107.9(8) . . ?
H14A C14 H14B 108.4 . . ?
C15 C14 H14A 110.1 . . ?
C15 C14 H14B 110.1 . . ?
N2 C15 C14 112.4(6) . . ?
N2 C15 H15A 109.1 . . ?
N2 C15 H15B 109.1 . . ?
C14 C15 H15A 109.1 . . ?
C14 C15 H15B 109.1 . . ?
H15A C15 H15B 107.9 . . ?
C16 N3A Y1 110.2(9) . . ?
C16 N3A C17A 121.2(14) . . ?
C17A N3A Y1 126.0(12) . . ?
N3A C17A C18A 110.7(16) . . ?
N3A C17A C19A 108.5(15) . . ?
N3A C17A C20A 114(2) . . ?
C18A C17A C19A 107.5(15) . . ?
C18A C17A C20A 109.3(15) . . ?
C19A C17A C20A 106.9(15) . . ?
C17A C18A H18C 109.5 . . ?
C17A C18A H18D 109.5 . . ?
C17A C18A C21A 110.9(13) . . ?
H18C C18A H18D 108.0 . . ?
C21A C18A H18C 109.5 . . ?
C21A C18A H18D 109.5 . . ?
C17A C19A H19C 109.1 . . ?
C17A C19A H19D 109.1 . . ?
C17A C19A C23A 112.4(13) . . ?
H19C C19A H19D 107.9 . . ?
C23A C19A H19C 109.1 . . ?
C23A C19A H19D 109.1 . . ?
C17A C20A H20C 109.9 . . ?
C17A C20A H20D 109.9 . . ?
C17A C20A C25A 108.8(13) . . ?
H20C C20A H20D 108.3 . . ?
C25A C20A H20C 109.9 . . ?
C25A C20A H20D 109.9 . . ?
C18A C21A H21A 110.9 . . ?
C22A C21A C18A 97.5(14) . . ?
C22A C21A H21A 110.9 . . ?
C26A C21A C18A 113.2(17) . . ?
C26A C21A H21A 110.9 . . ?
C26A C21A C22A 112.9(17) . . ?
C21A C22A H22C 108.3 . . ?
C21A C22A H22D 108.3 . . ?
H22C C22A H22D 107.4 . . ?
C23A C22A C21A 116.0(17) . . ?
C23A C22A H22C 108.3 . . ?
C23A C22A H22D 108.3 . . ?
C19A C23A H23A 113.3 . . ?
C22A C23A C19A 113.0(17) . . ?
C22A C23A H23A 113.3 . . ?
C22A C23A C24A 109.8(17) . . ?
C24A C23A C19A 92.5(14) . . ?
C24A C23A H23A 113.3 . . ?
C23A C24A H24C 108.3 . . ?
C23A C24A H24D 108.3 . . ?
H24C C24A H24D 107.4 . . ?
C25A C24A C23A 116.0(16) . . ?
C25A C24A H24C 108.3 . . ?
C25A C24A H24D 108.3 . . ?
C20A C25A H25A 111.2 . . ?
C24A C25A C20A 116.1(16) . . ?
C24A C25A H25A 111.2 . . ?
C24A C25A C26A 108.5(16) . . ?
C26A C25A C20A 97.8(14) . . ?
C26A C25A H25A 111.2 . . ?
C21A C26A C25A 111.3(15) . . ?
C21A C26A H26C 109.4 . . ?
C21A C26A H26D 109.4 . . ?
C25A C26A H26C 109.4 . . ?
C25A C26A H26D 109.4 . . ?
H26C C26A H26D 108.0 . . ?
N2 C11A H11C 111.3 . . ?
N2 C11A H11D 111.3 . . ?
N2 C11A C12A 102.2(17) . . ?
H11C C11A H11D 109.2 . . ?
C12A C11A H11C 111.3 . . ?
C12A C11A H11D 111.3 . . ?
C11A C12A H12C 114.4 . . ?
C11A C12A H12D 114.4 . . ?
H12C C12A H12D 111.5 . . ?
C13A C12A C11A 86(2) . . ?
C13A C12A H12C 114.4 . . ?
C13A C12A H12D 114.4 . . ?
C12A C13A H13C 113.0 . . ?
C12A C13A H13D 113.0 . . ?
H13C C13A H13D 110.4 . . ?
C14A C13A C12A 94(2) . . ?
C14A C13A H13C 113.0 . . ?
C14A C13A H13D 113.0 . . ?
C13A C14A H14C 109.3 . . ?
C13A C14A H14D 109.3 . . ?
C13A C14A C15A 112(2) . . ?
H14C C14A H14D 108.0 . . ?
C15A C14A H14C 109.3 . . ?
C15A C14A H14D 109.3 . . ?
N2 C15A C14A 98.8(14) . . ?
N2 C15A H15C 112.0 . . ?
N2 C15A H15D 112.0 . . ?
C14A C15A H15C 112.0 . . ?
C14A C15A H15D 112.0 . . ?
H15C C15A H15D 109.7 . . ?
C57 Si1A C59A 111.8(9) . . ?
C58A Si1A C57 113.4(9) . . ?
C58A Si1A C59A 105.6(14) . . ?
C58A Si1A C60A 107.8(12) . . ?
C60A Si1A C57 113.8(9) . . ?
C60A Si1A C59A 103.6(12) . . ?
Si1A C58A H58D 109.5 . . ?
Si1A C58A H58E 109.5 . . ?
Si1A C58A H58F 109.5 . . ?
H58D C58A H58E 109.5 . . ?
H58D C58A H58F 109.5 . . ?
H58E C58A H58F 109.5 . . ?
Si1A C59A H59D 109.5 . . ?
Si1A C59A H59E 109.5 . . ?
Si1A C59A H59F 109.5 . . ?
H59D C59A H59E 109.5 . . ?
H59D C59A H59F 109.5 . . ?
H59E C59A H59F 109.5 . . ?
Si1A C60A H60D 109.5 . . ?
Si1A C60A H60E 109.5 . . ?
Si1A C60A H60F 109.5 . . ?
H60D C60A H60E 109.5 . . ?
H60D C60A H60F 109.5 . . ?
H60E C60A H60F 109.5 . . ?
N5 C36A C35 113.8(10) . . ?
N5 C36A H36C 108.8 . . ?
N5 C36A H36D 108.8 . . ?
C35 C36A H36C 108.8 . . ?
C35 C36A H36D 108.8 . . ?
H36C C36A H36D 107.7 . . ?
N5 C37A H37C 109.6 . . ?
N5 C37A H37D 109.6 . . ?
N5 C37A C38A 110.3(11) . . ?
H37C C37A H37D 108.1 . . ?
C38A C37A H37C 109.6 . . ?
C38A C37A H37D 109.6 . . ?
C37A C38A H38C 110.3 . . ?
C37A C38A H38D 110.3 . . ?
C37A C38A C39A 106.9(13) . . ?
H38C C38A H38D 108.6 . . ?
C39A C38A H38C 110.3 . . ?
C39A C38A H38D 110.3 . . ?
C38A C39A H39C 109.8 . . ?
C38A C39A H39D 109.8 . . ?
H39C C39A H39D 108.2 . . ?
C40A C39A C38A 109.5(11) . . ?
C40A C39A H39C 109.8 . . ?
C40A C39A H39D 109.8 . . ?
C39A C40A H40C 109.6 . . ?
C39A C40A H40D 109.6 . . ?
C39A C40A C41A 110.4(12) . . ?
H40C C40A H40D 108.1 . . ?
C41A C40A H40C 109.6 . . ?
C41A C40A H40D 109.6 . . ?
N5 C41A C40A 113.8(13) . . ?
N5 C41A H41C 108.8 . . ?
N5 C41A H41D 108.8 . . ?
C40A C41A H41C 108.8 . . ?
C40A C41A H41D 108.8 . . ?
H41C C41A H41D 107.7 . . ?
N6 C43A C44A 107.6(6) . . ?
N6 C43A C45A 107.3(7) . . ?
N6 C43A C46A 115.6(7) . . ?
C44A C43A C45A 109.6(7) . . ?
C44A C43A C46A 108.6(6) . . ?
C46A C43A C45A 108.0(7) . . ?
C43A C44A H44C 109.4 . . ?
C43A C44A H44D 109.4 . . ?
C43A C44A C47A 111.0(6) . . ?
H44C C44A H44D 108.0 . . ?
C47A C44A H44C 109.4 . . ?
C47A C44A H44D 109.4 . . ?
C43A C45A H45C 109.6 . . ?
C43A C45A H45D 109.6 . . ?
C43A C45A C49A 110.4(6) . . ?
H45C C45A H45D 108.1 . . ?
C49A C45A H45C 109.6 . . ?
C49A C45A H45D 109.6 . . ?
C43A C46A H46C 109.6 . . ?
C43A C46A H46D 109.6 . . ?
C43A C46A C51A 110.2(6) . . ?
H46C C46A H46D 108.1 . . ?
C51A C46A H46C 109.6 . . ?
C51A C46A H46D 109.6 . . ?
C44A C47A H47A 110.1 . . ?
C48A C47A C44A 108.3(6) . . ?
C48A C47A H47A 110.1 . . ?
C48A C47A C52A 110.7(6) . . ?
C52A C47A C44A 107.6(6) . . ?
C52A C47A H47A 110.1 . . ?
C47A C48A H48C 109.5 . . ?
C47A C48A H48D 109.5 . . ?
H48C C48A H48D 108.1 . . ?
C49A C48A C47A 110.8(7) . . ?
C49A C48A H48C 109.5 . . ?
C49A C48A H48D 109.5 . . ?
C45A C49A H49A 109.7 . . ?
C48A C49A C45A 109.3(7) . . ?
C48A C49A H49A 109.7 . . ?
C48A C49A C50A 110.4(8) . . ?
C50A C49A C45A 107.9(8) . . ?
C50A C49A H49A 109.7 . . ?
C49A C50A H50C 109.6 . . ?
C49A C50A H50D 109.6 . . ?
C49A C50A C51A 110.2(7) . . ?
H50C C50A H50D 108.1 . . ?
C51A C50A H50C 109.6 . . ?
C51A C50A H50D 109.6 . . ?
C46A C51A C50A 108.8(7) . . ?
C46A C51A H51A 109.7 . . ?
C50A C51A H51A 109.7 . . ?
C52A C51A C46A 108.6(6) . . ?
C52A C51A C50A 110.2(8) . . ?
C52A C51A H51A 109.7 . . ?
C47A C52A H52C 109.7 . . ?
C47A C52A H52D 109.7 . . ?
C51A C52A C47A 109.7(6) . . ?
C51A C52A H52C 109.7 . . ?
C51A C52A H52D 109.7 . . ?
H52C C52A H52D 108.2 . . ?
O1 C53A H53C 110.3 . . ?
O1 C53A H53D 110.3 . . ?
O1 C53A C54A 107.0(8) . . ?
H53C C53A H53D 108.6 . . ?
C54A C53A H53C 110.3 . . ?
C54A C53A H53D 110.3 . . ?
C53A C54A H54C 110.7 . . ?
C53A C54A H54D 110.7 . . ?
C53A C54A C55A 105.4(9) . . ?
H54C C54A H54D 108.8 . . ?
C55A C54A H54C 110.7 . . ?
C55A C54A H54D 110.7 . . ?
C54A C55A H55C 110.5 . . ?
C54A C55A H55D 110.5 . . ?
H55C C55A H55D 108.7 . . ?
C56A C55A C54A 106.1(9) . . ?
C56A C55A H55C 110.5 . . ?
C56A C55A H55D 110.5 . . ?
O1 C56A H56C 109.4 . . ?
O1 C56A H56D 109.4 . . ?
C55A C56A O1 111.2(9) . . ?
C55A C56A H56C 109.4 . . ?
C55A C56A H56D 109.4 . . ?
H56C C56A H56D 108.0 . . ?
H66A C66 H66B 109.5 . . ?
H66A C66 H66C 109.5 . . ?
H66B C66 H66C 109.5 . . ?
C65 C66 H66A 109.5 . . ?
C65 C66 H66B 109.5 . . ?
C65 C66 H66C 109.5 . . ?
C66 C65 H65A 108.5 . . ?
C66 C65 H65B 108.5 . . ?
H65A C65 H65B 107.5 . . ?
C64 C65 C66 115.2(19) . . ?
C64 C65 H65A 108.5 . . ?
C64 C65 H65B 108.5 . . ?
C65 C64 H64A 108.8 . . ?
C65 C64 H64B 108.8 . . ?
C65 C64 C63 113.9(18) . . ?
H64A C64 H64B 107.7 . . ?
C63 C64 H64A 108.8 . . ?
C63 C64 H64B 108.8 . . ?
C64 C63 H63A 109.2 . . ?
C64 C63 H63B 109.2 . . ?
C64 C63 C62 111.9(19) . . ?
H63A C63 H63B 107.9 . . ?
C62 C63 H63A 109.2 . . ?
C62 C63 H63B 109.2 . . ?
C63 C62 H62A 109.6 . . ?
C63 C62 H62B 109.6 . . ?
C63 C62 C61 110.3(18) . . ?
H62A C62 H62B 108.1 . . ?
C61 C62 H62A 109.6 . . ?
C61 C62 H62B 109.6 . . ?
C62 C61 H61A 109.5 . . ?
C62 C61 H61B 109.5 . . ?
C62 C61 H61C 109.5 . . ?
H61A C61 H61B 109.5 . . ?
H61A C61 H61C 109.5 . . ?
H61B C61 H61C 109.5 . . ?

loop_
_geom_bond_atom_site_label_1
_geom_bond_atom_site_label_2
_geom_bond_distance
_geom_bond_site_symmetry_2
_geom_bond_publ_flag
Y1 O1 2.393(2) . ?
Y1 N6 2.591(3) . ?
Y1 C1 2.490(4) . ?
Y1 C27 2.500(4) . ?
Y1 C57 2.412(3) . ?
Y1 N3 2.458(5) . ?
Y1 N3A 2.462(14) . ?
O1 C53 1.467(10) . ?
O1 C56 1.405(9) . ?
O1 C53A 1.408(9) . ?
O1 C56A 1.482(9) . ?
C53 H53A 0.9700 . ?
C53 H53B 0.9700 . ?
C53 C54 1.426(11) . ?
C54 H54A 0.9700 . ?
C54 H54B 0.9700 . ?
C54 C55 1.514(12) . ?
C55 H55A 0.9700 . ?
C55 H55B 0.9700 . ?
C55 C56 1.425(11) . ?
C56 H56A 0.9700 . ?
C56 H56B 0.9700 . ?
N1 C1 1.379(4) . ?
N1 C8 1.390(5) . ?
N1 C9 1.450(4) . ?
N2 C10 1.456(4) . ?
N2 C11 1.469(6) . ?
N2 C15 1.464(6) . ?
N2 C11A 1.485(14) . ?
N2 C15A 1.392(14) . ?
N4 C35 1.457(4) . ?
N4 C27 1.372(5) . ?
N4 C34 1.392(4) . ?
N5 C36 1.459(9) . ?
N5 C37 1.476(10) . ?
N5 C41 1.465(10) . ?
N5 C36A 1.459(12) . ?
N5 C37A 1.442(12) . ?
N5 C41A 1.466(12) . ?
C35 H35A 0.9700 . ?
C35 H35B 0.9700 . ?
C35 H35C 0.9700 . ?
C35 H35D 0.9700 . ?
C35 C36 1.527(10) . ?
C35 C36A 1.510(12) . ?
C36 H36A 0.9700 . ?
C36 H36B 0.9700 . ?
C37 H37A 0.9700 . ?
C37 H37B 0.9700 . ?
C37 C38 1.528(10) . ?
C38 H38A 0.9700 . ?
C38 H38B 0.9700 . ?
C38 C39 1.504(10) . ?
C39 H39A 0.9700 . ?
C39 H39B 0.9700 . ?
C39 C40 1.518(10) . ?
C40 H40A 0.9700 . ?
C40 H40B 0.9700 . ?
C40 C41 1.522(11) . ?
C41 H41A 0.9700 . ?
C41 H41B 0.9700 . ?
N6 C43 1.488(13) . ?
N6 C42 1.292(5) . ?
N6 C43A 1.481(7) . ?
C43 C44 1.523(14) . ?
C43 C45 1.545(14) . ?
C43 C46 1.533(14) . ?
C44 H44A 0.9700 . ?
C44 H44B 0.9700 . ?
C44 C47 1.559(14) . ?
C45 H45A 0.9700 . ?
C45 H45B 0.9700 . ?
C45 C49 1.544(14) . ?
C46 H46A 0.9700 . ?
C46 H46B 0.9700 . ?
C46 C51 1.540(14) . ?
C47 H47 0.9800 . ?
C47 C48 1.522(15) . ?
C47 C52 1.532(15) . ?
C48 H48A 0.9700 . ?
C48 H48B 0.9700 . ?
C48 C49 1.522(15) . ?
C49 H49 0.9800 . ?
C49 C50 1.519(15) . ?
C50 H50A 0.9700 . ?
C50 H50B 0.9700 . ?
C50 C51 1.523(15) . ?
C51 H51 0.9800 . ?
C51 C52 1.522(15) . ?
C52 H52A 0.9700 . ?
C52 H52B 0.9700 . ?
C1 C2 1.409(5) . ?
C2 C3 1.438(5) . ?
C2 C16 1.431(5) . ?
C3 C4 1.390(6) . ?
C3 C8 1.405(5) . ?
C4 H4 0.9300 . ?
C4 C5 1.384(6) . ?
C5 H5 0.9300 . ?
C5 C6 1.391(7) . ?
C6 H6 0.9300 . ?
C6 C7 1.366(7) . ?
C7 H7 0.9300 . ?
C7 C8 1.386(6) . ?
C9 H9A 0.9700 . ?
C9 H9B 0.9700 . ?
C9 C10 1.518(5) . ?
C10 H10A 0.9700 . ?
C10 H10B 0.9700 . ?
C16 H16 0.9300 . ?
C16 H16A 0.9300 . ?
C16 N3 1.283(6) . ?
C16 N3A 1.293(15) . ?
C27 C28 1.412(5) . ?
C28 C29 1.440(5) . ?
C28 C42 1.428(5) . ?
C29 C30 1.394(5) . ?
C29 C34 1.409(5) . ?
C30 H30 0.9300 . ?
C30 C31 1.376(6) . ?
C31 H31 0.9300 . ?
C31 C32 1.379(7) . ?
C32 H32 0.9300 . ?
C32 C33 1.372(6) . ?
C33 H33 0.9300 . ?
C33 C34 1.378(5) . ?
C42 H42 0.9300 . ?
C57 H57A 0.9700 . ?
C57 H57B 0.9700 . ?
C57 H57C 0.9700 . ?
C57 H57D 0.9700 . ?
C57 Si1 1.810(5) . ?
C57 Si1A 1.867(12) . ?
Si1 C58 1.855(8) . ?
Si1 C59 1.875(7) . ?
Si1 C60 1.850(7) . ?
C58 H58A 0.9600 . ?
C58 H58B 0.9600 . ?
C58 H58C 0.9600 . ?
C59 H59A 0.9600 . ?
C59 H59B 0.9600 . ?
C59 H59C 0.9600 . ?
C60 H60A 0.9600 . ?
C60 H60B 0.9600 . ?
C60 H60C 0.9600 . ?
N3 C17 1.487(6) . ?
C17 C18 1.516(8) . ?
C17 C19 1.516(8) . ?
C17 C20 1.521(8) . ?
C18 H18A 0.9700 . ?
C18 H18B 0.9700 . ?
C18 C21 1.570(8) . ?
C19 H19A 0.9700 . ?
C19 H19B 0.9700 . ?
C19 C23 1.585(9) . ?
C20 H20A 0.9700 . ?
C20 H20B 0.9700 . ?
C20 C25 1.572(7) . ?
C21 H21 0.9800 . ?
C21 C22 1.487(10) . ?
C21 C26 1.504(9) . ?
C22 H22A 0.9700 . ?
C22 H22B 0.9700 . ?
C22 C23 1.460(11) . ?
C23 H23 0.9800 . ?
C23 C24 1.489(10) . ?
C24 H24A 0.9700 . ?
C24 H24B 0.9700 . ?
C24 C25 1.510(9) . ?
C25 H25 0.9800 . ?
C25 C26 1.497(9) . ?
C26 H26A 0.9700 . ?
C26 H26B 0.9700 . ?
C11 H11A 0.9700 . ?
C11 H11B 0.9700 . ?
C11 C12 1.591(7) . ?
C12 H12A 0.9700 . ?
C12 H12B 0.9700 . ?
C12 C13 1.520(8) . ?
C13 H13A 0.9700 . ?
C13 H13B 0.9700 . ?
C13 C14 1.503(7) . ?
C14 H14A 0.9700 . ?
C14 H14B 0.9700 . ?
C14 C15 1.551(7) . ?
C15 H15A 0.9700 . ?
C15 H15B 0.9700 . ?
N3A C17A 1.492(15) . ?
C17A C18A 1.495(18) . ?
C17A C19A 1.520(18) . ?
C17A C20A 1.520(18) . ?
C18A H18C 0.9700 . ?
C18A H18D 0.9700 . ?
C18A C21A 1.595(17) . ?
C19A H19C 0.9700 . ?
C19A H19D 0.9700 . ?
C19A C23A 1.639(17) . ?
C20A H20C 0.9700 . ?
C20A H20D 0.9700 . ?
C20A C25A 1.584(17) . ?
C21A H21A 0.9800 . ?
C21A C22A 1.487(19) . ?
C21A C26A 1.486(18) . ?
C22A H22C 0.9700 . ?
C22A H22D 0.9700 . ?
C22A C23A 1.428(19) . ?
C23A H23A 0.9800 . ?
C23A C24A 1.506(19) . ?
C24A H24C 0.9700 . ?
C24A H24D 0.9700 . ?
C24A C25A 1.504(18) . ?
C25A H25A 0.9800 . ?
C25A C26A 1.534(18) . ?
C26A H26C 0.9700 . ?
C26A H26D 0.9700 . ?
C11A H11C 0.9700 . ?
C11A H11D 0.9700 . ?
C11A C12A 1.601(15) . ?
C12A H12C 0.9700 . ?
C12A H12D 0.9700 . ?
C12A C13A 1.560(15) . ?
C13A H13C 0.9700 . ?
C13A H13D 0.9700 . ?
C13A C14A 1.546(15) . ?
C14A H14C 0.9700 . ?
C14A H14D 0.9700 . ?
C14A C15A 1.576(15) . ?
C15A H15C 0.9700 . ?
C15A H15D 0.9700 . ?
Si1A C58A 1.841(13) . ?
Si1A C59A 1.874(13) . ?
Si1A C60A 1.846(13) . ?
C58A H58D 0.9600 . ?
C58A H58E 0.9600 . ?
C58A H58F 0.9600 . ?
C59A H59D 0.9600 . ?
C59A H59E 0.9600 . ?
C59A H59F 0.9600 . ?
C60A H60D 0.9600 . ?
C60A H60E 0.9600 . ?
C60A H60F 0.9600 . ?
C36A H36C 0.9700 . ?
C36A H36D 0.9700 . ?
C37A H37C 0.9700 . ?
C37A H37D 0.9700 . ?
C37A C38A 1.531(12) . ?
C38A H38C 0.9700 . ?
C38A H38D 0.9700 . ?
C38A C39A 1.537(12) . ?
C39A H39C 0.9700 . ?
C39A H39D 0.9700 . ?
C39A C40A 1.513(12) . ?
C40A H40C 0.9700 . ?
C40A H40D 0.9700 . ?
C40A C41A 1.517(12) . ?
C41A H41C 0.9700 . ?
C41A H41D 0.9700 . ?
C43A C44A 1.516(8) . ?
C43A C45A 1.539(8) . ?
C43A C46A 1.535(8) . ?
C44A H44C 0.9700 . ?
C44A H44D 0.9700 . ?
C44A C47A 1.548(8) . ?
C45A H45C 0.9700 . ?
C45A H45D 0.9700 . ?
C45A C49A 1.539(8) . ?
C46A H46C 0.9700 . ?
C46A H46D 0.9700 . ?
C46A C51A 1.538(8) . ?
C47A H47A 0.9800 . ?
C47A C48A 1.526(9) . ?
C47A C52A 1.538(9) . ?
C48A H48C 0.9700 . ?
C48A H48D 0.9700 . ?
C48A C49A 1.512(9) . ?
C49A H49A 0.9800 . ?
C49A C50A 1.515(9) . ?
C50A H50C 0.9700 . ?
C50A H50D 0.9700 . ?
C50A C51A 1.543(9) . ?
C51A H51A 0.9800 . ?
C51A C52A 1.524(9) . ?
C52A H52C 0.9700 . ?
C52A H52D 0.9700 . ?
C53A H53C 0.9700 . ?
C53A H53D 0.9700 . ?
C53A C54A 1.462(10) . ?
C54A H54C 0.9700 . ?
C54A H54D 0.9700 . ?
C54A C55A 1.516(12) . ?
C55A H55C 0.9700 . ?
C55A H55D 0.9700 . ?
C55A C56A 1.346(11) . ?
C56A H56C 0.9700 . ?
C56A H56D 0.9700 . ?
C66 H66A 0.9600 . ?
C66 H66B 0.9600 . ?
C66 H66C 0.9600 . ?
C66 C65 1.518(13) . ?
C65 H65A 0.9700 . ?
C65 H65B 0.9700 . ?
C65 C64 1.495(13) . ?
C64 H64A 0.9700 . ?
C64 H64B 0.9700 . ?
C64 C63 1.508(13) . ?
C63 H63A 0.9700 . ?
C63 H63B 0.9700 . ?
C63 C62 1.516(13) . ?
C62 H62A 0.9700 . ?
C62 H62B 0.9700 . ?
C62 C61 1.523(13) . ?
C61 H61A 0.9600 . ?
C61 H61B 0.9600 . ?
C61 H61C 0.9600 . ?

loop_
_geom_torsion_atom_site_label_1
_geom_torsion_atom_site_label_2
_geom_torsion_atom_site_label_3
_geom_torsion_atom_site_label_4
_geom_torsion
_geom_torsion_site_symmetry_1
_geom_torsion_site_symmetry_2
_geom_torsion_site_symmetry_3
_geom_torsion_site_symmetry_4
_geom_torsion_publ_flag
Y1 O1 C53 C54 163.4(9) . . . . ?
Y1 O1 C56 C55 -173.2(9) . . . . ?
Y1 O1 C53A C54A -177.9(7) . . . . ?
Y1 O1 C56A C55A -175.9(9) . . . . ?
Y1 N6 C43 C44 -51.4(18) . . . . ?
Y1 N6 C43 C45 66.7(17) . . . . ?
Y1 N6 C43 C46 -174.2(11) . . . . ?
Y1 N6 C42 C28 -0.5(4) . . . . ?
Y1 N6 C43A C44A -65.6(8) . . . . ?
Y1 N6 C43A C45A 52.3(9) . . . . ?
Y1 N6 C43A C46A 172.9(5) . . . . ?
Y1 C1 C2 C3 169.1(2) . . . . ?
Y1 C1 C2 C16 -10.6(4) . . . . ?
Y1 C27 C28 C29 175.0(2) . . . . ?
Y1 C27 C28 C42 -3.2(4) . . . . ?
Y1 C57 Si1 C58 45.3(6) . . . . ?
Y1 C57 Si1 C59 165.7(5) . . . . ?
Y1 C57 Si1 C60 -75.1(5) . . . . ?
Y1 C57 Si1A C58A 57.8(15) . . . . ?
Y1 C57 Si1A C59A 177.1(12) . . . . ?
Y1 C57 Si1A C60A -66.0(12) . . . . ?
Y1 N3 C17 C18 -67.8(11) . . . . ?
Y1 N3 C17 C19 49.5(11) . . . . ?
Y1 N3 C17 C20 170.6(7) . . . . ?
Y1 N3A C17A C18A -151(2) . . . . ?
Y1 N3A C17A C19A -33(3) . . . . ?
Y1 N3A C17A C20A 85(3) . . . . ?
O1 C53 C54 C55 10.8(19) . . . . ?
O1 C53A C54A C55A -20.8(16) . . . . ?
C53 O1 C56 C55 -14.2(16) . . . . ?
C53 C54 C55 C56 -19(2) . . . . ?
C54 C55 C56 O1 20.1(19) . . . . ?
C56 O1 C53 C54 1.4(15) . . . . ?
N1 C1 C2 C3 -1.0(4) . . . . ?
N1 C1 C2 C16 179.3(3) . . . . ?
N1 C9 C10 N2 174.9(4) . . . . ?
N2 C11 C12 C13 49.6(13) . . . . ?
N2 C11A C12A C13A 95(2) . . . . ?
N4 C35 C36 N5 179.5(10) . . . . ?
N4 C35 C36A N5 170.1(13) . . . . ?
N4 C27 C28 C29 0.2(4) . . . . ?
N4 C27 C28 C42 -178.0(3) . . . . ?
N5 C37 C38 C39 -54.7(17) . . . . ?
N5 C37A C38A C39A -62(2) . . . . ?
C35 N4 C27 Y1 8.9(6) . . . . ?
C35 N4 C27 C28 -179.2(3) . . . . ?
C35 N4 C34 C29 179.3(3) . . . . ?
C35 N4 C34 C33 -1.9(6) . . . . ?
C36 N5 C37 C38 -175.4(11) . . . . ?
C36 N5 C41 C40 172.8(13) . . . . ?
C37 N5 C36 C35 64.2(17) . . . . ?
C37 N5 C41 C40 -65.3(15) . . . . ?
C37 C38 C39 C40 46.4(18) . . . . ?
C38 C39 C40 C41 -48.7(17) . . . . ?
C39 C40 C41 N5 60.6(17) . . . . ?
C41 N5 C36 C35 -177.0(14) . . . . ?
C41 N5 C37 C38 61.7(15) . . . . ?
N6 C43 C44 C47 170.3(14) . . . . ?
N6 C43 C45 C49 -177.5(15) . . . . ?
N6 C43 C46 C51 -179.8(14) . . . . ?
N6 C43A C44A C47A 174.5(6) . . . . ?
N6 C43A C45A C49A -173.9(7) . . . . ?
N6 C43A C46A C51A -179.7(6) . . . . ?
C43 N6 C42 C28 -178.8(10) . . . . ?
C43 C44 C47 C48 -56.8(18) . . . . ?
C43 C44 C47 C52 63.8(17) . . . . ?
C43 C45 C49 C48 65.1(19) . . . . ?
C43 C45 C49 C50 -59(2) . . . . ?
C43 C46 C51 C50 63.1(18) . . . . ?
C43 C46 C51 C52 -55.1(18) . . . . ?
C44 C43 C45 C49 -59.7(18) . . . . ?
C44 C43 C46 C51 57.0(17) . . . . ?
C44 C47 C48 C49 63.4(17) . . . . ?
C44 C47 C52 C51 -61.3(17) . . . . ?
C45 C43 C44 C47 54.2(17) . . . . ?
C45 C43 C46 C51 -61.1(17) . . . . ?
C45 C49 C50 C51 60(2) . . . . ?
C46 C43 C44 C47 -62.4(17) . . . . ?
C46 C43 C45 C49 57.6(18) . . . . ?
C46 C51 C52 C47 58.3(18) . . . . ?
C47 C48 C49 C45 -66.6(17) . . . . ?
C47 C48 C49 C50 55.2(18) . . . . ?
C48 C47 C52 C51 58.0(18) . . . . ?
C48 C49 C50 C51 -59(2) . . . . ?
C49 C50 C51 C46 -61(2) . . . . ?
C49 C50 C51 C52 58(2) . . . . ?
C50 C51 C52 C47 -59.2(18) . . . . ?
C52 C47 C48 C49 -53.5(18) . . . . ?
C1 N1 C8 C3 -0.7(4) . . . . ?
C1 N1 C8 C7 178.0(4) . . . . ?
C1 N1 C9 C10 -94.5(5) . . . . ?
C1 C2 C3 C4 -177.4(5) . . . . ?
C1 C2 C3 C8 0.6(4) . . . . ?
C1 C2 C16 N3 3.1(10) . . . . ?
C1 C2 C16 N3A -3(3) . . . . ?
C2 C3 C4 C5 178.4(4) . . . . ?
C2 C3 C8 N1 0.0(4) . . . . ?
C2 C3 C8 C7 -178.8(4) . . . . ?
C2 C16 N3 Y1 6.8(11) . . . . ?
C2 C16 N3 C17 -176.1(7) . . . . ?
C2 C16 N3A Y1 15(3) . . . . ?
C2 C16 N3A C17A 178(2) . . . . ?
C3 C2 C16 N3 -176.5(8) . . . . ?
C3 C2 C16 N3A 177(3) . . . . ?
C3 C4 C5 C6 -0.3(7) . . . . ?
C4 C3 C8 N1 178.5(4) . . . . ?
C4 C3 C8 C7 -0.3(6) . . . . ?
C4 C5 C6 C7 -0.3(8) . . . . ?
C5 C6 C7 C8 0.5(7) . . . . ?
C6 C7 C8 N1 -178.7(4) . . . . ?
C6 C7 C8 C3 -0.2(7) . . . . ?
C8 N1 C1 Y1 -161.1(4) . . . . ?
C8 N1 C1 C2 1.0(4) . . . . ?
C8 N1 C9 C10 81.7(5) . . . . ?
C8 C3 C4 C5 0.5(6) . . . . ?
C9 N1 C1 Y1 15.5(7) . . . . ?
C9 N1 C1 C2 177.6(3) . . . . ?
C9 N1 C8 C3 -177.3(3) . . . . ?
C9 N1 C8 C7 1.3(7) . . . . ?
C10 N2 C11 C12 -171.6(8) . . . . ?
C10 N2 C15 C14 -178.4(7) . . . . ?
C10 N2 C11A C12A 133.2(16) . . . . ?
C10 N2 C15A C14A -171.9(11) . . . . ?
C16 C2 C3 C4 2.2(7) . . . . ?
C16 C2 C3 C8 -179.7(4) . . . . ?
C16 N3 C17 C18 115.7(11) . . . . ?
C16 N3 C17 C19 -127.0(11) . . . . ?
C16 N3 C17 C20 -5.9(14) . . . . ?
C16 N3A C17A C18A 49(4) . . . . ?
C16 N3A C17A C19A 167(3) . . . . ?
C16 N3A C17A C20A -74(4) . . . . ?
C27 N4 C35 C36 103.5(9) . . . . ?
C27 N4 C35 C36A 95.0(12) . . . . ?
C27 N4 C34 C29 0.5(4) . . . . ?
C27 N4 C34 C33 179.3(4) . . . . ?
C27 C28 C29 C30 -179.4(4) . . . . ?
C27 C28 C29 C34 0.1(4) . . . . ?
C27 C28 C42 N6 2.7(5) . . . . ?
C28 C29 C30 C31 179.5(4) . . . . ?
C28 C29 C34 N4 -0.3(4) . . . . ?
C28 C29 C34 C33 -179.2(3) . . . . ?
C29 C28 C42 N6 -175.2(3) . . . . ?
C29 C30 C31 C32 -0.5(6) . . . . ?
C30 C29 C34 N4 179.2(3) . . . . ?
C30 C29 C34 C33 0.3(5) . . . . ?
C30 C31 C32 C33 0.5(7) . . . . ?
C31 C32 C33 C34 0.0(6) . . . . ?
C32 C33 C34 N4 -179.0(4) . . . . ?
C32 C33 C34 C29 -0.4(6) . . . . ?
C34 N4 C35 C36 -75.2(9) . . . . ?
C34 N4 C35 C36A -83.7(12) . . . . ?
C34 N4 C27 Y1 -172.2(3) . . . . ?
C34 N4 C27 C28 -0.4(4) . . . . ?
C34 C29 C30 C31 0.1(5) . . . . ?
C42 N6 C43 C44 126.7(13) . . . . ?
C42 N6 C43 C45 -115.2(14) . . . . ?
C42 N6 C43 C46 3.9(19) . . . . ?
C42 N6 C43A C44A 114.0(7) . . . . ?
C42 N6 C43A C45A -128.0(7) . . . . ?
C42 N6 C43A C46A -7.5(9) . . . . ?
C42 C28 C29 C30 -1.3(7) . . . . ?
C42 C28 C29 C34 178.2(3) . . . . ?
N3 C17 C18 C21 174.0(6) . . . . ?
N3 C17 C19 C23 -173.7(7) . . . . ?
N3 C17 C20 C25 -178.8(8) . . . . ?
C17 C18 C21 C22 -58.6(8) . . . . ?
C17 C18 C21 C26 59.6(8) . . . . ?
C17 C19 C23 C22 57.6(8) . . . . ?
C17 C19 C23 C24 -60.9(9) . . . . ?
C17 C20 C25 C24 58.1(8) . . . . ?
C17 C20 C25 C26 -60.3(7) . . . . ?
C18 C17 C19 C23 -57.8(7) . . . . ?
C18 C17 C20 C25 60.2(7) . . . . ?
C18 C21 C22 C23 64.2(8) . . . . ?
C18 C21 C26 C25 -62.7(8) . . . . ?
C19 C17 C18 C21 58.7(7) . . . . ?
C19 C17 C20 C25 -59.0(7) . . . . ?
C19 C23 C24 C25 62.4(8) . . . . ?
C20 C17 C18 C21 -59.9(7) . . . . ?
C20 C17 C19 C23 60.8(8) . . . . ?
C20 C25 C26 C21 63.0(8) . . . . ?
C21 C22 C23 C19 -63.4(7) . . . . ?
C21 C22 C23 C24 50.8(9) . . . . ?
C22 C21 C26 C25 51.4(8) . . . . ?
C22 C23 C24 C25 -51.8(9) . . . . ?
C23 C24 C25 C20 -62.1(7) . . . . ?
C23 C24 C25 C26 53.4(8) . . . . ?
C24 C25 C26 C21 -53.2(8) . . . . ?
C26 C21 C22 C23 -50.6(9) . . . . ?
C11 N2 C10 C9 -153.5(7) . . . . ?
C11 N2 C15 C14 59.9(10) . . . . ?
C11 C12 C13 C14 -54.1(14) . . . . ?
C12 C13 C14 C15 54.9(12) . . . . ?
C13 C14 C15 N2 -58.0(11) . . . . ?
C15 N2 C10 C9 81.1(7) . . . . ?
C15 N2 C11 C12 -52.1(11) . . . . ?
N3A C17A C18A C21A -174(2) . . . . ?
N3A C17A C19A C23A -164(2) . . . . ?
N3A C17A C20A C25A -167.4(16) . . . . ?
C17A C18A C21A C22A -75(2) . . . . ?
C17A C18A C21A C26A 44(2) . . . . ?
C17A C19A C23A C22A 37(2) . . . . ?
C17A C19A C23A C24A -76(2) . . . . ?
C17A C20A C25A C24A 40(2) . . . . ?
C17A C20A C25A C26A -74.6(19) . . . . ?
C18A C17A C19A C23A -44(2) . . . . ?
C18A C17A C20A C25A 68.4(19) . . . . ?
C18A C21A C22A C23A 67(2) . . . . ?
C18A C21A C26A C25A -57(2) . . . . ?
C19A C17A C18A C21A 67.3(19) . . . . ?
C19A C17A C20A C25A -47.7(19) . . . . ?
C19A C23A C24A C25A 63.7(19) . . . . ?
C20A C17A C18A C21A -48(2) . . . . ?
C20A C17A C19A C23A 73.4(19) . . . . ?
C20A C25A C26A C21A 68.6(18) . . . . ?
C21A C22A C23A C19A -52(3) . . . . ?
C21A C22A C23A C24A 49(2) . . . . ?
C22A C21A C26A C25A 52(2) . . . . ?
C22A C23A C24A C25A -52(2) . . . . ?
C23A C24A C25A C20A -55(2) . . . . ?
C23A C24A C25A C26A 54(2) . . . . ?
C24A C25A C26A C21A -52(2) . . . . ?
C26A C21A C22A C23A -52(2) . . . . ?
C11A N2 C10 C9 171.9(13) . . . . ?
C11A N2 C15A C14A 66.1(19) . . . . ?
C11A C12A C13A C14A -76(2) . . . . ?
C12A C13A C14A C15A 78(3) . . . . ?
C13A C14A C15A N2 -69(2) . . . . ?
C15A N2 C10 C9 54.4(17) . . . . ?
C15A N2 C11A C12A -92(2) . . . . ?
C36A N5 C37A C38A -179.7(14) . . . . ?
C36A N5 C41A C40A -177.0(18) . . . . ?
C37A N5 C36A C35 74(2) . . . . ?
C37A N5 C41A C40A -50(2) . . . . ?
C37A C38A C39A C40A 62.4(18) . . . . ?
C38A C39A C40A C41A -56(2) . . . . ?
C39A C40A C41A N5 49(2) . . . . ?
C41A N5 C36A C35 -158.7(19) . . . . ?
C41A N5 C37A C38A 56(2) . . . . ?
C43A N6 C42 C28 179.8(5) . . . . ?
C43A C44A C47A C48A -59.1(8) . . . . ?
C43A C44A C47A C52A 60.5(8) . . . . ?
C43A C45A C49A C48A 58.3(10) . . . . ?
C43A C45A C49A C50A -61.8(9) . . . . ?
C43A C46A C51A C50A 59.4(8) . . . . ?
C43A C46A C51A C52A -60.6(8) . . . . ?
C44A C43A C45A C49A -57.3(9) . . . . ?
C44A C43A C46A C51A 59.3(8) . . . . ?
C44A C47A C48A C49A 60.2(9) . . . . ?
C44A C47A C52A C51A -61.0(8) . . . . ?
C45A C43A C44A C47A 58.1(8) . . . . ?
C45A C43A C46A C51A -59.5(8) . . . . ?
C45A C49A C50A C51A 61.1(10) . . . . ?
C46A C43A C44A C47A -59.7(8) . . . . ?
C46A C43A C45A C49A 60.9(9) . . . . ?
C46A C51A C52A C47A 61.7(8) . . . . ?
C47A C48A C49A C45A -60.4(9) . . . . ?
C47A C48A C49A C50A 58.1(9) . . . . ?
C48A C47A C52A C51A 57.1(8) . . . . ?
C48A C49A C50A C51A -58.4(10) . . . . ?
C49A C50A C51A C46A -60.5(10) . . . . ?
C49A C50A C51A C52A 58.5(10) . . . . ?
C50A C51A C52A C47A -57.4(8) . . . . ?
C52A C47A C48A C49A -57.5(9) . . . . ?
C53A O1 C56A C55A -16.7(14) . . . . ?
C53A C54A C55A C56A 10.3(18) . . . . ?
C54A C55A C56A O1 3.6(18) . . . . ?
C56A O1 C53A C54A 22.6(13) . . . . ?
C66 C65 C64 C63 -169(3) . . . . ?
C65 C64 C63 C62 89(3) . . . . ?
C64 C63 C62 C61 159(3) . . . . ?
